data_1573101
loop_
_publ_author_name
'Wu, Weikang'
'Rajeshkumar, Thayalan'
'Zhu, Shan'
'Chai, Fuxiang'
'Hong, Dongjing'
'Huang, Zeming'
'Yuan, Qingbing'
'Maron, Laurent'
'Wang, Shaowu'

_publ_section_title
;
 Rare-earth metal complexes bearing electrophilic and nucleophilic carbon
 centres and their unique reactivity patterns towards pyridine
 derivatives.
;
_journal_issue 48
_journal_name_full 'Chemical science'
_journal_page_first 20315
_journal_page_last 20327
_journal_paper_doi 10.1039/d4sc04197f
_journal_volume 15
_journal_year 2024
_chemical_formula_moiety '2(C64 H83 Er N8)'
_chemical_formula_sum 'C128 H166 Er2 N16'
_chemical_formula_weight 2263.28
_space_group_crystal_system triclinic
_space_group_IT_number 2
_space_group_name_Hall '-P 1'
_space_group_name_H-M_alt 'P -1'
_atom_sites_solution_hydrogens geom
_atom_sites_solution_primary iterative
_audit_creation_date 2024-04-16
_audit_creation_method
;
Olex2 1.5
(compiled 2023.08.24 svn.re1ec1418 for OlexSys, GUI svn.r6817)
;
_audit_update_record
;
2024-05-29 deposited with the CCDC.	2024-11-12 downloaded from the CCDC.
;
_cell_angle_alpha 71.040(6)
_cell_angle_beta 81.488(6)
_cell_angle_gamma 89.511(7)
_cell_formula_units_Z 2
_cell_length_a 13.665(6)
_cell_length_b 18.226(8)
_cell_length_c 25.786(12)
_cell_measurement_reflns_used 9993
_cell_measurement_temperature 300
_cell_measurement_theta_max 23.41
_cell_measurement_theta_min 2.36
_cell_volume 6002(5)
_computing_molecular_graphics 'Olex2 1.5 (Dolomanov et al., 2009)'
_computing_publication_material 'Olex2 1.5 (Dolomanov et al., 2009)'
_computing_structure_refinement 'SHELXL 2018/3 (Sheldrick, 2015)'
_computing_structure_solution 'olex2.solve 1.5 (Bourhis et al., 2015)'
_diffrn_ambient_temperature 300
_diffrn_measured_fraction_theta_full 0.999
_diffrn_measured_fraction_theta_max 0.999
_diffrn_measurement_device_type 'Bruker APEX-II CCD'
_diffrn_measurement_method '\f and \w scans'
_diffrn_radiation_type MoK\a
_diffrn_radiation_wavelength 0.71073
_diffrn_reflns_av_R_equivalents 0.0500
_diffrn_reflns_av_unetI/netI 0.0648
_diffrn_reflns_Laue_measured_fraction_full 0.999
_diffrn_reflns_Laue_measured_fraction_max 0.999
_diffrn_reflns_limit_h_max 16
_diffrn_reflns_limit_h_min -16
_diffrn_reflns_limit_k_max 21
_diffrn_reflns_limit_k_min -21
_diffrn_reflns_limit_l_max 30
_diffrn_reflns_limit_l_min -30
_diffrn_reflns_number 59247
_diffrn_reflns_point_group_measured_fraction_full 0.999
_diffrn_reflns_point_group_measured_fraction_max 0.999
_diffrn_reflns_theta_full 25.000
_diffrn_reflns_theta_max 25.000
_diffrn_reflns_theta_min 1.182
_diffrn_standards_number 0
_exptl_absorpt_coefficient_mu 1.443
_exptl_absorpt_correction_T_max 0.718
_exptl_absorpt_correction_T_min 0.417
_exptl_absorpt_correction_type multi-scan
_exptl_crystal_colour 'clear light yellow'
_exptl_crystal_colour_lustre clear
_exptl_crystal_colour_modifier light
_exptl_crystal_colour_primary yellow
_exptl_crystal_density_diffrn 1.252
_exptl_crystal_description block
_exptl_crystal_F_000 2364
_exptl_crystal_size_max 0.21
_exptl_crystal_size_mid 0.2
_exptl_crystal_size_min 0.19
_refine_diff_density_max 1.228
_refine_diff_density_min -1.315
_refine_diff_density_rms 0.075
_refine_ls_extinction_method none
_refine_ls_goodness_of_fit_ref 1.025
_refine_ls_hydrogen_treatment constr
_refine_ls_matrix_type full
_refine_ls_number_parameters 1477
_refine_ls_number_reflns 21116
_refine_ls_number_restraints 1255
_refine_ls_restrained_S_all 1.013
_refine_ls_R_factor_all 0.1129
_refine_ls_R_factor_gt 0.0567
_refine_ls_shift/su_max 0.001
_refine_ls_shift/su_mean 0.000
_refine_ls_structure_factor_coef Fsqd
_refine_ls_weighting_details 'w=1/[\s^2^(Fo^2^)+(0.0699P)^2^+5.8879P] where P=(Fo^2^+2Fc^2^)/3'
_refine_ls_weighting_scheme calc
_refine_ls_wR_factor_gt 0.1324
_refine_ls_wR_factor_ref 0.1585
_reflns_Friedel_coverage 0.000
_reflns_number_gt 12067
_reflns_number_total 21116
_reflns_threshold_expression 'I > 2\s(I)'
_cod_data_source_file d4sc04197f4.cif
_cod_data_source_block 5c
_cod_depositor_comments 'Adding full bibliography for 1573095--1573138.cif.'
_cod_original_cell_volume 6001(5)
_cod_database_code 1573101
_shelx_shelxl_version_number 2018/3
_shelx_space_group_comment
;
The symmetry employed for this shelxl refinement is uniquely defined
by the following loop, which should always be used as a source of
symmetry information in preference to the above space-group names.
They are only intended as comments.
;
_shelx_estimated_absorpt_t_max 0.771
_shelx_estimated_absorpt_t_min 0.752
_olex2_refinement_description
;
1. Fixed Uiso
 At 1.2 times of:
  All C(H) groups, All C(H,H) groups
 At 1.5 times of:
  All C(H,H,H) groups
2. Restrained distances
 C106-C105 = C129-C1H = C1H-C1I = C107-C106 = C1J-C1I = C108-C107 = C1G-C1J =
 C109-C108
 1.54 with sigma of 0.01
 N13-C105 = C108-C107 = N13-C129 = N13-C1G = N13-C109
 1.48 with sigma of 0.01
 C129-C1H \\sim C106-C105 \\sim C1H-C1I \\sim C107-C106 \\sim C1J-C1I \\sim
C108-C107 \\sim C1G-C1J ~
 C109-C108
 with sigma of 0.02
 Er2-N16A \\sim Er2-N16
 with sigma of 0.02
 Er2-N15 \\sim Er2-N15A
 with sigma of 0.02
 N15-C123 \\sim N15-C127 \\sim N15A-C1A \\sim N15A-C1E
 with sigma of 0.02
 N16A-C1F \\sim N16-C128
 with sigma of 0.02
 N16A-C1A \\sim N16-C127
 with sigma of 0.02
 C124-C123 \\sim C125-C124 \\sim C126-C125 \\sim C127-C126 \\sim C1A-C1B \\sim
C1B-C1C \\sim C1D-C1C ~
 C1E-C1D
 with sigma of 0.02
 Er1-N8 \\sim Er1-N8A
 with sigma of 0.02
 Er1-N7A \\sim Er1-N7
 with sigma of 0.02
 N8-C64 \\sim N8A-C64A
 with sigma of 0.02
 N8-C63 \\sim N8A-C63A
 with sigma of 0.02
 N7A-C59A \\sim N7A-C63A \\sim N7-C63 \\sim N7-C59
 with sigma of 0.02
 C60A-C59A \\sim C61A-C60A \\sim C62A-C61A \\sim C63A-C62A \\sim C63-C62 \\sim
C62-C61 \\sim C61-C60 ~
 C60-C59
 with sigma of 0.02
 N13-C1G \\sim N13-C109 \\sim N13-C105 \\sim N13-C129
 with sigma of 0.02
3. Rigid bond restraints
 N15, C127, C126, C125, C124, C123, N16, C128, N15A, C1A, C1B, C1C, C1D, C1E,
 N16A, C1F
 with sigma for 1-2 distances of 0.01 and sigma for 1-3 distances of 0.02
4. Uiso/Uaniso restraints and constraints
N13 \\sim C105 \\sim C109 \\sim C106 \\sim C107 \\sim C108 \\sim C129 \\sim C1G
\\sim C1H \\sim C1I \\sim C1J: within 2A with sigma of 0.01 and sigma for
terminal atoms of 0.02 within 2A
N8 \\sim N7 \\sim C63 \\sim C62 \\sim C61 \\sim C60 \\sim C59 \\sim C64 \\sim
N8A \\sim N7A \\sim C63A \\sim C62A \\sim C61A \\sim C60A \\sim C59A \\sim
C64A: within 2A with sigma of 0.01 and sigma for terminal atoms of 0.02 within
2A
N15 \\sim C127 \\sim C126 \\sim C125 \\sim C124 \\sim C123 \\sim N16 \\sim C128
\\sim N15A \\sim C1A \\sim C1B \\sim C1C \\sim C1D \\sim C1E \\sim N16A \\sim
C1F: within 2A with sigma of 0.01 and sigma for terminal atoms of 0.02 within 2A
Uanis(C1A) \\sim Ueq, Uanis(N15) \\sim Ueq, Uanis(C127) \\sim Ueq, Uanis(C126)
\\sim Ueq, Uanis(C125) \\sim Ueq, Uanis(C124) \\sim Ueq, Uanis(C123) \\sim Ueq,
Uanis(N16) \\sim Ueq, Uanis(C128) \\sim Ueq, Uanis(N15A) \\sim Ueq, Uanis(C1B)
\\sim Ueq, Uanis(C1C) \\sim Ueq, Uanis(C1D) \\sim Ueq, Uanis(C1E) \\sim Ueq,
Uanis(N16A) \\sim Ueq, Uanis(C1F) \\sim Ueq: with sigma of 0.01 and sigma for
terminal atoms of 0.02
Uanis(N8) \\sim Ueq, Uanis(N7) \\sim Ueq, Uanis(C63) \\sim Ueq, Uanis(C62)
\\sim Ueq, Uanis(C61) \\sim Ueq, Uanis(C60) \\sim Ueq, Uanis(C59) \\sim Ueq,
Uanis(C64) \\sim Ueq, Uanis(N8A) \\sim Ueq, Uanis(N7A) \\sim Ueq, Uanis(C63A)
\\sim Ueq, Uanis(C62A) \\sim Ueq, Uanis(C61A) \\sim Ueq, Uanis(C60A) \\sim Ueq,
Uanis(C59A) \\sim Ueq, Uanis(C64A) \\sim Ueq: with sigma of 0.01 and sigma for
terminal atoms of 0.02
5. Rigid body (RIGU) restrains
 C1G, C129, C1H, C1J, N13, C1I
 with sigma for 1-2 distances of 0.01 and sigma for 1-3 distances of 0.02
 N15, C123, C124, C125, C126, C127, N16, C128
 with sigma for 1-2 distances of 0.01 and sigma for 1-3 distances of 0.02
 C1F, N16A, C1A, C1B, C1C, C1D, C1E, N15A
 with sigma for 1-2 distances of 0.01 and sigma for 1-3 distances of 0.02
 C64, N8, C63, C62, C61, C60, C59, N7
 with sigma for 1-2 distances of 0.01 and sigma for 1-3 distances of 0.02
 C59A, C60A, C61A, C62A, C63A, N7A, N8A, C64A
 with sigma for 1-2 distances of 0.01 and sigma for 1-3 distances of 0.02
 C105, C107, C108, N13, C106, C109
 with sigma for 1-2 distances of 0.01 and sigma for 1-3 distances of 0.02
6. Others
 Sof(N15A)=Sof(C1A)=Sof(C1B)=Sof(H1B)=Sof(C1C)=Sof(H1C)=Sof(C1D)=Sof(H1D)=
 Sof(C1E)=Sof(H1E)=Sof(N16A)=Sof(C1F)=Sof(H1FA)=Sof(H1FB)=Sof(H1FC)=1-FVAR(1)
 Sof(N15)=Sof(C127)=Sof(C126)=Sof(H126)=Sof(C125)=Sof(H125)=Sof(C124)=
 Sof(H124)=Sof(C123)=Sof(H123)=Sof(N16)=Sof(C128)=Sof(H12G)=Sof(H12H)=Sof(H12I)=
 FVAR(1)
 Sof(N8A)=Sof(N7A)=Sof(C63A)=Sof(C62A)=Sof(H62A)=Sof(C61A)=Sof(H61A)=Sof(C60A)=
 Sof(H60A)=Sof(C59A)=Sof(H59A)=Sof(C64A)=Sof(H64D)=Sof(H64E)=Sof(H64F)=1-FVAR(2)
 Sof(N8)=Sof(N7)=Sof(C63)=Sof(C62)=Sof(H62)=Sof(C61)=Sof(H61)=Sof(C60)=
 Sof(H60)=Sof(C59)=Sof(H59)=Sof(C64)=Sof(H64A)=Sof(H64B)=Sof(H64C)=FVAR(2)
 Sof(C129)=Sof(H12J)=Sof(H12K)=Sof(C1G)=Sof(H1GA)=Sof(H1GB)=Sof(C1H)=Sof(H1HA)=
 Sof(H1HB)=Sof(C1I)=Sof(H1IA)=Sof(H1IB)=Sof(C1J)=Sof(H1JA)=Sof(H1JB)=1-FVAR(3)
 Sof(C105)=Sof(H10E)=Sof(H10F)=Sof(C109)=Sof(H10G)=Sof(H10H)=Sof(C106)=
 Sof(H10I)=Sof(H10J)=Sof(C107)=Sof(H10K)=Sof(H10L)=Sof(C108)=Sof(H10M)=
 Sof(H10N)=FVAR(3)
 Fixed Y: C1H(0.916679) C1J(1.04862)
7.a Ternary CH refined with riding coordinates:
 C53(H53), C24(H24), C120(H120), C117(H117), C56(H56), C91(H91), C88(H88),
 C27(H27)
7.b Secondary CH2 refined with riding coordinates:
 C103(H10A,H10B), C30(H30A,H30B), C94(H94A,H94B), C104(H10C,H10D), C39(H39A,
 H39B), C40(H40A,H40B), C74(H74A,H74B), C11(H11G,H11H), C75(H75A,H75B),
 C65(H65A,H65B), C80(H80A,H80B), C45(H45A,H45B), C1(H1A,H1F), C10(H10O,H10P),
 C16(H16A,H16B), C41(H41A,H41B), C12(H12L,H12M), C43(H43A,H43B), C76(H76A,H76B),
  C15(H15A,H15B), C77(H77A,H77B), C42(H42A,H42B), C78(H78A,H78B), C105(H10E,
 H10F), C79(H79A,H79B), C14(H14A,H14B), C109(H10G,H10H), C44(H44A,H44B),
 C13(H13A,H13B), C106(H10I,H10J), C107(H10K,H10L), C108(H10M,H10N), C129(H12J,
 H12K), C1G(H1GA,H1GB), C1H(H1HA,H1HB), C1I(H1IA,H1IB), C1J(H1JA,H1JB)
7.c Aromatic/amide H refined with riding coordinates:
 C110(H110), C46(H46), C34(H34), C17(H17), C101(H101), C5(H5), C81(H81),
 C113(H113), C69(H69), C126(H126), C125(H125), C124(H124), C123(H123),
 C100(H100), C98(H98), C62(H62), C61(H61), C60(H60), C59(H59), C37(H37),
 C114(H114), C6(H6), C115(H115), C51(H51), C50(H50), C70(H70), C86(H86),
 C49(H49), C8(H8), C71(H71), C35(H35), C7(H7), C99(H99), C84(H84), C72(H72),
 C36(H36), C85(H85), C20(H20), C22(H22), C21(H21), C1B(H1B), C1C(H1C), C1D(H1D),
  C1E(H1E), C62A(H62A), C61A(H61A), C60A(H60A), C59A(H59A)
7.d Fitted hexagon refined as free rotating group:
 N15(C127,C126,C125,C124,C123), N7(C63,C62,C61,C60,C59), N15A(C1A,C1B,C1C,C1D,
 C1E), N7A(C63A,C62A,C61A,C60A,C59A)
7.e Idealised Me refined as rotating group:
 C55(H55A,H55B,H55C), C57(H57A,H57B,H57C), C121(H12A,H12B,H12C), C54(H54A,H54B,
 H54C), C25(H25A,H25B,H25C), C118(H11A,H11B,H11C), C119(H11D,H11E,H11F),
 C29(H29A,H29B,H29C), C122(H12D,H12E,H12F), C26(H26A,H26B,H26C), C90(H90A,H90B,
 H90C), C92(H92A,H92B,H92C), C58(H58A,H58B,H58C), C89(H89A,H89B,H89C), C93(H93A,
 H93B,H93C), C28(H28A,H28B,H28C), C128(H12G,H12H,H12I), C64(H64A,H64B,H64C),
 C1F(H1FA,H1FB,H1FC), C64A(H64D,H64E,H64F)
;
_olex2_submission_special_instructions 'No special instructions were received'

loop_
_space_group_symop_operation_xyz
'x, y, z'
'-x, -y, -z'

loop_
_atom_site_label
_atom_site_type_symbol
_atom_site_fract_x
_atom_site_fract_y
_atom_site_fract_z
_atom_site_U_iso_or_equiv
_atom_site_adp_type
_atom_site_occupancy
_atom_site_site_symmetry_order
_atom_site_calc_flag
_atom_site_refinement_flags_posn
_atom_site_refinement_flags_adp
_atom_site_refinement_flags_occupancy
_atom_site_disorder_assembly
_atom_site_disorder_group
Er2 Er 0.40355(2) 0.89920(2) 0.25328(2) 0.07094(13) Uani 1 1 d D . . . .
Er1 Er 0.95409(3) 0.39882(2) 0.25484(2) 0.07380(13) Uani 1 1 d D . . . .
N14 N 0.4573(4) 0.9735(3) 0.15645(19) 0.0518(12) Uani 1 1 d . . . . .
N12 N 0.7112(4) 0.9138(3) 0.2409(2) 0.0612(14) Uani 1 1 d . . . . .
N4 N 0.6563(4) 0.4167(3) 0.2419(2) 0.0620(14) Uani 1 1 d . . . . .
N5 N 0.5070(4) 0.4617(3) 0.3615(2) 0.0637(14) Uani 1 1 d . . . . .
C33 C 0.6971(5) 0.4209(3) 0.1524(3) 0.0588(16) Uani 1 1 d . . . . .
N6 N 0.9571(4) 0.4724(3) 0.1573(2) 0.0573(13) Uani 1 1 d . . . . .
C32 C 0.7802(5) 0.4486(3) 0.1691(2) 0.0521(15) Uani 1 1 d . . . . .
N9 N 0.6014(5) 0.7318(3) 0.2434(2) 0.0700(16) Uani 1 1 d . . . . .
N10 N 0.5793(4) 0.6675(3) 0.1220(2) 0.0701(15) Uani 1 1 d . . . . .
C38 C 0.6205(5) 0.3991(4) 0.1985(3) 0.0595(16) Uani 1 1 d . . . . .
N11 N 0.3868(4) 0.8152(3) 0.3486(2) 0.0674(15) Uani 1 1 d . . . . .
N2 N 0.8556(4) 0.1686(3) 0.1206(2) 0.0664(15) Uani 1 1 d . . . . .
N3 N 0.9167(4) 0.3157(3) 0.3511(2) 0.0650(14) Uani 1 1 d . . . . .
N1 N 0.7689(5) 0.2308(3) 0.2440(2) 0.0712(16) Uani 1 1 d . . . . .
C4 C 0.6935(6) 0.2202(3) 0.3299(3) 0.0638(18) Uani 1 1 d . . . . .
C111 C 0.3896(5) 0.9978(4) 0.1164(2) 0.0603(17) Uani 1 1 d . . . . .
N13 N 0.7932(5) 0.9630(3) 0.3575(2) 0.0803(16) Uani 1 1 d D U . . .
C110 C 0.5494(5) 0.9686(3) 0.1367(2) 0.0532(15) Uani 1 1 d . . . . .
H110 H 0.565309 0.979556 0.098549 0.064 Uiso 1 1 calc R U . . .
C102 C 0.7719(5) 0.8980(4) 0.1975(3) 0.0625(17) Uani 1 1 d . . . . .
C103 C 0.7370(5) 0.8999(4) 0.2960(2) 0.0651(18) Uani 1 1 d . . . . .
H10A H 0.781685 0.857372 0.304079 0.078 Uiso 1 1 calc R U . . .
H10B H 0.677531 0.884746 0.323359 0.078 Uiso 1 1 calc R U . . .
C47 C 1.0462(5) 0.4955(4) 0.1176(3) 0.0611(17) Uani 1 1 d . . . . .
C3 C 0.7945(5) 0.2469(3) 0.3233(2) 0.0606(17) Uani 1 1 d . . . . .
C30 C 0.8060(5) 0.4763(4) 0.2569(3) 0.0675(18) Uani 1 1 d . . . . .
H30A H 0.771712 0.465671 0.294432 0.081 Uiso 1 1 calc R U . . .
H30B H 0.822783 0.531449 0.240488 0.081 Uiso 1 1 calc R U . . .
C31 C 0.7496(5) 0.4504(3) 0.2248(2) 0.0577(16) Uani 1 1 d . . . . .
C46 C 0.8747(5) 0.4686(3) 0.1377(2) 0.0569(16) Uani 1 1 d . . . . .
H46 H 0.879506 0.480107 0.099509 0.068 Uiso 1 1 calc R U . . .
C116 C 0.3462(5) 1.0698(4) 0.1123(3) 0.0681(19) Uani 1 1 d . . . . .
C9 C 0.6788(6) 0.2119(4) 0.2793(3) 0.0696(19) Uani 1 1 d . . . . .
C94 C 0.5509(5) 0.9740(4) 0.2571(3) 0.0654(18) Uani 1 1 d . . . . .
H94A H 0.543404 1.029484 0.241533 0.079 Uiso 1 1 calc R U . . .
H94B H 0.564536 0.961750 0.294831 0.079 Uiso 1 1 calc R U . . .
C68 C 0.6253(6) 0.7201(4) 0.3305(3) 0.0694(19) Uani 1 1 d . . . . .
C97 C 0.7206(5) 0.9196(3) 0.1515(2) 0.0567(16) Uani 1 1 d . . . . .
C96 C 0.6273(5) 0.9481(3) 0.1685(2) 0.0545(15) Uani 1 1 d . . . . .
C34 C 0.6804(6) 0.4075(4) 0.1039(3) 0.073(2) Uani 1 1 d . . . . .
H34 H 0.730075 0.418676 0.073291 0.087 Uiso 1 1 calc R U . . .
C95 C 0.6267(5) 0.9472(3) 0.2234(2) 0.0596(17) Uani 1 1 d . . . . .
C104 C 0.7860(6) 0.9715(4) 0.3008(3) 0.0696(19) Uani 1 1 d . . . . .
H10C H 0.851860 0.980436 0.279164 0.083 Uiso 1 1 calc R U . . .
H10D H 0.747873 1.016463 0.285542 0.083 Uiso 1 1 calc R U . . .
C17 C 0.8375(5) 0.2710(4) 0.3619(2) 0.0592(17) Uani 1 1 d . . . . .
H17 H 0.806239 0.253151 0.398537 0.071 Uiso 1 1 calc R U . . .
C101 C 0.8646(6) 0.8676(4) 0.1953(3) 0.080(2) Uani 1 1 d . . . . .
H101 H 0.897925 0.853819 0.225750 0.096 Uiso 1 1 calc R U . . .
C39 C 0.6009(5) 0.4021(4) 0.2970(2) 0.0632(17) Uani 1 1 d . . . . .
H39A H 0.646253 0.387731 0.323938 0.076 Uiso 1 1 calc R U . . .
H39B H 0.554043 0.358692 0.305207 0.076 Uiso 1 1 calc R U . . .
C67 C 0.5253(6) 0.7462(4) 0.3231(3) 0.0668(18) Uani 1 1 d . . . . .
C5 C 0.6139(6) 0.2055(4) 0.3726(3) 0.078(2) Uani 1 1 d . . . . .
H5 H 0.621958 0.210357 0.406556 0.094 Uiso 1 1 calc R U . . .
C2 C 0.8401(6) 0.2498(4) 0.2688(3) 0.0653(18) Uani 1 1 d . . . . .
C18 C 0.9501(7) 0.3330(4) 0.3963(3) 0.077(2) Uani 1 1 d . . . . .
C19 C 0.8913(7) 0.3757(5) 0.4256(3) 0.087(2) Uani 1 1 d . . . . .
C81 C 0.4581(6) 0.7690(4) 0.3609(3) 0.0678(19) Uani 1 1 d . . . . .
H81 H 0.465473 0.749080 0.398151 0.081 Uiso 1 1 calc R U . . .
C113 C 0.2935(6) 0.9774(6) 0.0524(3) 0.087(2) Uani 1 1 d . . . . .
H113 H 0.276089 0.947532 0.031709 0.105 Uiso 1 1 calc R U . . .
C40 C 0.5452(5) 0.4724(4) 0.3028(3) 0.0662(18) Uani 1 1 d . . . . .
H40A H 0.589156 0.518281 0.287454 0.079 Uiso 1 1 calc R U . . .
H40B H 0.490389 0.480202 0.281815 0.079 Uiso 1 1 calc R U . . .
C66 C 0.5131(6) 0.7495(4) 0.2682(3) 0.0653(18) Uani 1 1 d . . . . .
C112 C 0.3653(5) 0.9508(4) 0.0867(3) 0.0660(18) Uani 1 1 d . . . . .
C52 C 1.0937(5) 0.5659(4) 0.1127(3) 0.072(2) Uani 1 1 d . . . . .
N8 N 1.1251(12) 0.3920(11) 0.2355(8) 0.127(3) Uani 0.521(7) 1 d D U P A 1
C69 C 0.6808(7) 0.7059(4) 0.3738(3) 0.089(2) Uani 1 1 d . . . . .
H69 H 0.652817 0.710485 0.407705 0.107 Uiso 1 1 calc R U . . .
C74 C 0.6194(6) 0.7327(4) 0.1862(3) 0.079(2) Uani 1 1 d . . . . .
H74A H 0.689802 0.741475 0.172473 0.095 Uiso 1 1 calc R U . . .
H74B H 0.585550 0.775546 0.163623 0.095 Uiso 1 1 calc R U . . .
C48 C 1.0867(5) 0.4473(4) 0.0882(3) 0.0675(19) Uani 1 1 d . . . . .
C53 C 1.0351(6) 0.3728(4) 0.0900(3) 0.077(2) Uani 1 1 d . . . . .
H53 H 0.978133 0.361328 0.119747 0.092 Uiso 1 1 calc R U . . .
N15 N 0.2785(9) 0.9854(9) 0.2794(7) 0.120(3) Uani 0.535(7) 1 d DG U P B 1
C127 C 0.2088(13) 0.9659(9) 0.2513(8) 0.123(3) Uani 0.535(7) 1 d DG U P B 1
C126 C 0.1214(11) 1.0054(10) 0.2462(7) 0.139(3) Uani 0.535(7) 1 d DG U P B 1
H126 H 0.074784 0.992388 0.227478 0.167 Uiso 0.535(7) 1 calc R U P B 1
C125 C 0.1038(9) 1.0645(9) 0.2691(6) 0.145(3) Uani 0.535(7) 1 d DG U P B 1
H125 H 0.045344 1.090997 0.265669 0.174 Uiso 0.535(7) 1 calc R U P B 1
C124 C 0.1735(11) 1.0841(6) 0.2971(5) 0.126(3) Uani 0.535(7) 1 d DG U P B 1
H124 H 0.161694 1.123581 0.312419 0.151 Uiso 0.535(7) 1 calc R U P B 1
C123 C 0.2608(9) 1.0445(8) 0.3022(6) 0.135(3) Uani 0.535(7) 1 d DG U P B 1
H123 H 0.307485 1.057556 0.320977 0.162 Uiso 0.535(7) 1 calc R U P B 1
C11 C 0.8210(6) 0.1587(4) 0.1788(3) 0.079(2) Uani 1 1 d . . . . .
H11G H 0.874824 0.141547 0.199921 0.095 Uiso 1 1 calc R U . . .
H11H H 0.768095 0.118942 0.193053 0.095 Uiso 1 1 calc R U . . .
C100 C 0.9053(6) 0.8588(5) 0.1456(4) 0.093(2) Uani 1 1 d . . . . .
H100 H 0.967466 0.837921 0.142880 0.112 Uiso 1 1 calc R U . . .
N16 N 0.2436(12) 0.9042(11) 0.2324(8) 0.121(3) Uani 0.535(7) 1 d D U P B 1
C24 C 0.7866(7) 0.3991(4) 0.4164(3) 0.089(2) Uani 1 1 d . . . . .
H24 H 0.774757 0.389031 0.382673 0.107 Uiso 1 1 calc R U . . .
C75 C 0.5848(6) 0.6579(4) 0.1795(3) 0.076(2) Uani 1 1 d . . . . .
H75A H 0.630245 0.617496 0.193195 0.091 Uiso 1 1 calc R U . . .
H75B H 0.519959 0.641507 0.201500 0.091 Uiso 1 1 calc R U . . .
C73 C 0.6696(7) 0.7130(4) 0.2803(3) 0.078(2) Uani 1 1 d . . . . .
C82 C 0.3233(7) 0.8296(4) 0.3939(3) 0.073(2) Uani 1 1 d . . . . .
C120 C 0.3810(6) 1.1222(4) 0.1422(3) 0.081(2) Uani 1 1 d . . . . .
H120 H 0.393279 1.088560 0.178690 0.097 Uiso 1 1 calc R U . . .
C98 C 0.7646(5) 0.9084(4) 0.1030(3) 0.0703(19) Uani 1 1 d . . . . .
H98 H 0.731813 0.920330 0.072288 0.084 Uiso 1 1 calc R U . . .
C65 C 0.4264(6) 0.7701(4) 0.2429(3) 0.076(2) Uani 1 1 d . . . . .
H65A H 0.370647 0.734417 0.262589 0.091 Uiso 1 1 calc R U . . .
H65B H 0.437683 0.773020 0.204240 0.091 Uiso 1 1 calc R U . . .
C80 C 0.5197(7) 0.6048(5) 0.1176(3) 0.095(3) Uani 1 1 d . . . . .
H80A H 0.454348 0.602334 0.138984 0.114 Uiso 1 1 calc R U . . .
H80B H 0.550205 0.555813 0.132879 0.114 Uiso 1 1 calc R U . . .
C87 C 0.2227(7) 0.8068(5) 0.4013(3) 0.087(2) Uani 1 1 d . . . . .
C117 C 0.4133(6) 0.8755(4) 0.0885(3) 0.075(2) Uani 1 1 d . . . . .
H117 H 0.454371 0.863482 0.118049 0.090 Uiso 1 1 calc R U . . .
C56 C 1.0438(6) 0.6199(5) 0.1420(3) 0.086(2) Uani 1 1 d . . . . .
H56 H 1.010922 0.587138 0.178550 0.103 Uiso 1 1 calc R U . . .
N7 N 1.0664(9) 0.4808(9) 0.2793(8) 0.125(3) Uani 0.521(7) 1 d DG U P A 1
C63 C 1.1498(13) 0.4565(9) 0.2524(8) 0.127(3) Uani 0.521(7) 1 d DG U P A 1
C62 C 1.2418(10) 0.4928(10) 0.2464(8) 0.141(3) Uani 0.521(7) 1 d DG U P A 1
H62 H 1.297590 0.476517 0.228507 0.170 Uiso 0.521(7) 1 calc R U P A 1
C61 C 1.2503(9) 0.5535(9) 0.2673(7) 0.148(4) Uani 0.521(7) 1 d DG U P A 1
H61 H 1.311834 0.577829 0.263244 0.178 Uiso 0.521(7) 1 calc R U P A 1
C60 C 1.1669(12) 0.5779(7) 0.2941(6) 0.131(4) Uani 0.521(7) 1 d DG U P A 1
H60 H 1.172586 0.618474 0.307993 0.157 Uiso 0.521(7) 1 calc R U P A 1
C59 C 1.0749(9) 0.5415(9) 0.3001(6) 0.144(4) Uani 0.521(7) 1 d DG U P A 1
H59 H 1.019092 0.557808 0.318006 0.173 Uiso 0.521(7) 1 calc R U P A 1
C37 C 0.5308(6) 0.3673(4) 0.1969(3) 0.084(2) Uani 1 1 d . . . . .
H37 H 0.481898 0.352444 0.227999 0.101 Uiso 1 1 calc R U . . .
C45 C 0.4268(6) 0.4046(5) 0.3837(3) 0.089(2) Uani 1 1 d . . . . .
H45A H 0.448085 0.356044 0.378892 0.106 Uiso 1 1 calc R U . . .
H45B H 0.371954 0.421593 0.363286 0.106 Uiso 1 1 calc R U . . .
C114 C 0.2484(6) 1.0449(6) 0.0481(3) 0.096(3) Uani 1 1 d . . . . .
H114 H 0.200103 1.060250 0.025299 0.116 Uiso 1 1 calc R U . . .
C1 C 0.9403(6) 0.2691(4) 0.2450(3) 0.086(2) Uani 1 1 d . . . . .
H1A H 0.952274 0.271570 0.206461 0.104 Uiso 1 1 calc R U . . .
H1F H 0.984715 0.233254 0.265619 0.104 Uiso 1 1 calc R U . . .
C6 C 0.5232(8) 0.1837(5) 0.3643(4) 0.100(3) Uani 1 1 d . . . . .
H6 H 0.469688 0.173995 0.392741 0.120 Uiso 1 1 calc R U . . .
C115 C 0.2738(6) 1.0917(5) 0.0778(3) 0.093(3) Uani 1 1 d . . . . .
H115 H 0.242254 1.138078 0.074615 0.112 Uiso 1 1 calc R U . . .
C10 C 0.7837(6) 0.2335(4) 0.1862(3) 0.081(2) Uani 1 1 d . . . . .
H10O H 0.830915 0.275621 0.164613 0.097 Uiso 1 1 calc R U . . .
H10P H 0.721475 0.244416 0.171960 0.097 Uiso 1 1 calc R U . . .
C51 C 1.1847(6) 0.5858(6) 0.0788(3) 0.094(3) Uani 1 1 d . . . . .
H51 H 1.218663 0.631334 0.075797 0.113 Uiso 1 1 calc R U . . .
C50 C 1.2253(6) 0.5392(7) 0.0496(3) 0.102(3) Uani 1 1 d . . . . .
H50 H 1.286408 0.553299 0.026941 0.122 Uiso 1 1 calc R U . . .
C70 C 0.7770(8) 0.6850(5) 0.3659(5) 0.108(3) Uani 1 1 d . . . . .
H70 H 0.813485 0.674237 0.395051 0.129 Uiso 1 1 calc R U . . .
C86 C 0.1584(7) 0.8221(6) 0.4441(4) 0.106(3) Uani 1 1 d . . . . .
H86 H 0.091347 0.808360 0.449702 0.127 Uiso 1 1 calc R U . . .
C55 C 0.9959(7) 0.3811(5) 0.0360(3) 0.104(3) Uani 1 1 d . . . . .
H55A H 0.952089 0.423482 0.028385 0.156 Uiso 1 1 calc R U . . .
H55B H 0.960626 0.334000 0.039584 0.156 Uiso 1 1 calc R U . . .
H55C H 1.050380 0.391153 0.006163 0.156 Uiso 1 1 calc R U . . .
C91 C 0.1868(6) 0.7645(6) 0.3661(3) 0.097(3) Uani 1 1 d . . . . .
H91 H 0.226391 0.785897 0.329162 0.117 Uiso 1 1 calc R U . . .
C16 C 0.7727(6) 0.1728(5) 0.0904(3) 0.091(2) Uani 1 1 d . . . . .
H16A H 0.730894 0.214390 0.094672 0.110 Uiso 1 1 calc R U . . .
H16B H 0.733348 0.124502 0.105653 0.110 Uiso 1 1 calc R U . . .
C57 C 0.9640(7) 0.6637(5) 0.1110(4) 0.107(3) Uani 1 1 d . . . . .
H57A H 0.929785 0.694176 0.131576 0.160 Uiso 1 1 calc R U . . .
H57B H 0.917816 0.627379 0.106787 0.160 Uiso 1 1 calc R U . . .
H57C H 0.993662 0.697208 0.075105 0.160 Uiso 1 1 calc R U . . .
C23 C 1.0455(7) 0.3112(5) 0.4068(3) 0.090(2) Uani 1 1 d . . . . .
C49 C 1.1769(6) 0.4729(6) 0.0536(3) 0.091(3) Uani 1 1 d . . . . .
H49 H 1.204700 0.443123 0.032469 0.109 Uiso 1 1 calc R U . . .
C83 C 0.3593(7) 0.8645(4) 0.4280(3) 0.085(2) Uani 1 1 d . . . . .
C41 C 0.4761(6) 0.5357(4) 0.3676(3) 0.087(2) Uani 1 1 d . . . . .
H41A H 0.421431 0.553696 0.347202 0.104 Uiso 1 1 calc R U . . .
H41B H 0.530508 0.573954 0.351846 0.104 Uiso 1 1 calc R U . . .
C8 C 0.5881(8) 0.1894(4) 0.2711(4) 0.093(3) Uani 1 1 d . . . . .
H8 H 0.579248 0.183415 0.237646 0.112 Uiso 1 1 calc R U . . .
C71 C 0.8200(8) 0.6798(5) 0.3166(6) 0.117(3) Uani 1 1 d . . . . .
H71 H 0.886311 0.667696 0.311948 0.140 Uiso 1 1 calc R U . . .
C12 C 0.9181(7) 0.1052(5) 0.1146(3) 0.096(3) Uani 1 1 d . . . . .
H12L H 0.879800 0.056325 0.130118 0.116 Uiso 1 1 calc R U . . .
H12M H 0.973163 0.101989 0.134905 0.116 Uiso 1 1 calc R U . . .
C43 C 0.3624(8) 0.4673(7) 0.4530(4) 0.123(3) Uani 1 1 d . . . . .
H43A H 0.303397 0.484716 0.436482 0.148 Uiso 1 1 calc R U . . .
H43B H 0.346975 0.459344 0.492452 0.148 Uiso 1 1 calc R U . . .
C121 C 0.4786(6) 1.1633(5) 0.1111(4) 0.101(3) Uani 1 1 d . . . . .
H12A H 0.469322 1.196352 0.074804 0.152 Uiso 1 1 calc R U . . .
H12B H 0.526347 1.125589 0.107694 0.152 Uiso 1 1 calc R U . . .
H12C H 0.501882 1.194108 0.131080 0.152 Uiso 1 1 calc R U . . .
C76 C 0.6780(6) 0.6720(5) 0.0900(3) 0.094(2) Uani 1 1 d . . . . .
H76A H 0.710667 0.623855 0.104925 0.113 Uiso 1 1 calc R U . . .
H76B H 0.717234 0.713851 0.093360 0.113 Uiso 1 1 calc R U . . .
C54 C 1.1019(7) 0.3030(5) 0.1030(3) 0.103(3) Uani 1 1 d . . . . .
H54A H 1.152330 0.308533 0.071653 0.154 Uiso 1 1 calc R U . . .
H54B H 1.062860 0.256025 0.110844 0.154 Uiso 1 1 calc R U . . .
H54C H 1.132404 0.300718 0.134713 0.154 Uiso 1 1 calc R U . . .
C88 C 0.4677(8) 0.8895(5) 0.4226(3) 0.103(3) Uani 1 1 d . . . . .
H88 H 0.501228 0.883904 0.387803 0.123 Uiso 1 1 calc R U . . .
C15 C 0.8087(8) 0.1874(6) 0.0302(3) 0.112(3) Uani 1 1 d . . . . .
H15A H 0.844909 0.237147 0.014606 0.134 Uiso 1 1 calc R U . . .
H15B H 0.752346 0.189792 0.010940 0.134 Uiso 1 1 calc R U . . .
C25 C 0.7104(7) 0.3508(5) 0.4636(3) 0.110(3) Uani 1 1 d . . . . .
H25A H 0.721178 0.296675 0.469802 0.164 Uiso 1 1 calc R U . . .
H25B H 0.645189 0.362245 0.454288 0.164 Uiso 1 1 calc R U . . .
H25C H 0.716322 0.362704 0.496635 0.164 Uiso 1 1 calc R U . . .
C118 C 0.3389(7) 0.8062(5) 0.1029(3) 0.109(3) Uani 1 1 d . . . . .
H11A H 0.303635 0.812135 0.072285 0.164 Uiso 1 1 calc R U . . .
H11B H 0.292755 0.804321 0.135255 0.164 Uiso 1 1 calc R U . . .
H11C H 0.373831 0.758856 0.110052 0.164 Uiso 1 1 calc R U . . .
C77 C 0.6722(8) 0.6859(6) 0.0295(3) 0.116(3) Uani 1 1 d . . . . .
H77A H 0.643978 0.735827 0.013921 0.139 Uiso 1 1 calc R U . . .
H77B H 0.738383 0.687277 0.009410 0.139 Uiso 1 1 calc R U . . .
C42 C 0.4446(8) 0.5281(6) 0.4273(4) 0.113(3) Uani 1 1 d . . . . .
H42A H 0.422273 0.577547 0.430002 0.136 Uiso 1 1 calc R U . . .
H42B H 0.500500 0.513969 0.447164 0.136 Uiso 1 1 calc R U . . .
C35 C 0.5886(7) 0.3774(5) 0.1025(4) 0.091(2) Uani 1 1 d . . . . .
H35 H 0.576491 0.370038 0.069927 0.109 Uiso 1 1 calc R U . . .
C78 C 0.6096(9) 0.6231(6) 0.0225(4) 0.121(3) Uani 1 1 d . . . . .
H78A H 0.602524 0.635195 -0.016209 0.145 Uiso 1 1 calc R U . . .
H78B H 0.641232 0.573792 0.034252 0.145 Uiso 1 1 calc R U . . .
C105 C 0.8687(8) 0.9094(6) 0.3787(3) 0.100(3) Uani 0.869(9) 1 d D U P C 1
H10E H 0.933575 0.930099 0.358507 0.120 Uiso 0.869(9) 1 calc R U P C 1
H10F H 0.856577 0.859876 0.373735 0.120 Uiso 0.869(9) 1 calc R U P C 1
C7 C 0.5105(7) 0.1760(5) 0.3145(5) 0.107(3) Uani 1 1 d . . . . .
H7 H 0.448174 0.161368 0.309788 0.129 Uiso 1 1 calc R U . . .
C119 C 0.4815(7) 0.8821(5) 0.0353(3) 0.105(3) Uani 1 1 d . . . . .
H11D H 0.512927 0.833723 0.038847 0.158 Uiso 1 1 calc R U . . .
H11E H 0.531100 0.922624 0.028031 0.158 Uiso 1 1 calc R U . . .
H11F H 0.443900 0.894047 0.005152 0.158 Uiso 1 1 calc R U . . .
C79 C 0.5101(8) 0.6176(6) 0.0569(4) 0.117(3) Uani 1 1 d . . . . .
H79A H 0.470973 0.574891 0.054646 0.140 Uiso 1 1 calc R U . . .
H79B H 0.475931 0.665094 0.042330 0.140 Uiso 1 1 calc R U . . .
C14 C 0.8748(8) 0.1250(6) 0.0210(4) 0.116(3) Uani 1 1 d . . . . .
H14A H 0.837467 0.075845 0.032733 0.139 Uiso 1 1 calc R U . . .
H14B H 0.901248 0.138053 -0.018085 0.139 Uiso 1 1 calc R U . . .
C27 C 1.1036(6) 0.2636(6) 0.3771(4) 0.103(3) Uani 1 1 d . . . . .
H27 H 1.086117 0.279192 0.339607 0.123 Uiso 1 1 calc R U . . .
C99 C 0.8584(7) 0.8791(5) 0.1009(3) 0.094(2) Uani 1 1 d . . . . .
H99 H 0.889738 0.873443 0.067937 0.113 Uiso 1 1 calc R U . . .
C84 C 0.2922(10) 0.8766(5) 0.4695(4) 0.109(3) Uani 1 1 d . . . . .
H84 H 0.314972 0.899157 0.493306 0.131 Uiso 1 1 calc R U . . .
C109 C 0.8157(9) 1.0392(4) 0.3613(3) 0.095(2) Uani 0.869(9) 1 d D U P C 1
H10G H 0.767966 1.075889 0.344962 0.114 Uiso 0.869(9) 1 calc R U P C 1
H10H H 0.881185 1.058195 0.341264 0.114 Uiso 0.869(9) 1 calc R U P C 1
C72 C 0.7672(7) 0.6921(4) 0.2728(4) 0.097(3) Uani 1 1 d . . . . .
H72 H 0.796300 0.686636 0.239363 0.116 Uiso 1 1 calc R U . . .
C36 C 0.5157(7) 0.3582(5) 0.1471(4) 0.102(3) Uani 1 1 d . . . . .
H36 H 0.454686 0.338741 0.144375 0.123 Uiso 1 1 calc R U . . .
C44 C 0.3924(7) 0.3917(5) 0.4442(3) 0.113(3) Uani 1 1 d . . . . .
H44A H 0.445370 0.370472 0.465164 0.136 Uiso 1 1 calc R U . . .
H44B H 0.336553 0.354494 0.457482 0.136 Uiso 1 1 calc R U . . .
C29 C 1.0716(8) 0.1777(6) 0.4049(5) 0.143(4) Uani 1 1 d . . . . .
H29A H 1.104015 0.147996 0.383126 0.215 Uiso 1 1 calc R U . . .
H29B H 1.001142 0.171549 0.407456 0.215 Uiso 1 1 calc R U . . .
H29C H 1.089573 0.159572 0.441383 0.215 Uiso 1 1 calc R U . . .
C85 C 0.1940(10) 0.8568(6) 0.4773(4) 0.115(3) Uani 1 1 d . . . . .
H85 H 0.150982 0.867082 0.505348 0.138 Uiso 1 1 calc R U . . .
C122 C 0.3052(7) 1.1806(5) 0.1519(4) 0.121(3) Uani 1 1 d . . . . .
H12D H 0.325875 1.203684 0.177334 0.182 Uiso 1 1 calc R U . . .
H12E H 0.241647 1.154417 0.167225 0.182 Uiso 1 1 calc R U . . .
H12F H 0.300666 1.220412 0.117298 0.182 Uiso 1 1 calc R U . . .
C26 C 0.7732(8) 0.4854(5) 0.4068(4) 0.129(4) Uani 1 1 d . . . . .
H26A H 0.779066 0.496505 0.440142 0.193 Uiso 1 1 calc R U . . .
H26B H 0.708842 0.498948 0.396780 0.193 Uiso 1 1 calc R U . . .
H26C H 0.823130 0.515186 0.377339 0.193 Uiso 1 1 calc R U . . .
C90 C 0.5195(8) 0.8378(6) 0.4683(4) 0.127(4) Uani 1 1 d . . . . .
H90A H 0.495543 0.847007 0.502527 0.191 Uiso 1 1 calc R U . . .
H90B H 0.589572 0.849298 0.458966 0.191 Uiso 1 1 calc R U . . .
H90C H 0.506135 0.784389 0.472564 0.191 Uiso 1 1 calc R U . . .
C92 C 0.2078(8) 0.6788(6) 0.3867(4) 0.131(4) Uani 1 1 d . . . . .
H92A H 0.277768 0.672956 0.386436 0.197 Uiso 1 1 calc R U . . .
H92B H 0.185343 0.653655 0.362959 0.197 Uiso 1 1 calc R U . . .
H92C H 0.173685 0.655685 0.423874 0.197 Uiso 1 1 calc R U . . .
C13 C 0.9571(8) 0.1187(6) 0.0539(4) 0.119(3) Uani 1 1 d . . . . .
H13A H 0.998362 0.166124 0.039101 0.143 Uiso 1 1 calc R U . . .
H13B H 0.997724 0.076102 0.050656 0.143 Uiso 1 1 calc R U . . .
C58 C 1.1156(8) 0.6775(5) 0.1517(4) 0.135(4) Uani 1 1 d . . . . .
H58A H 1.148221 0.711359 0.116613 0.202 Uiso 1 1 calc R U . . .
H58B H 1.164106 0.649114 0.172860 0.202 Uiso 1 1 calc R U . . .
H58C H 1.079098 0.707664 0.171722 0.202 Uiso 1 1 calc R U . . .
C106 C 0.8653(9) 0.8980(5) 0.4412(3) 0.112(3) Uani 0.869(9) 1 d D U P C 1
H10I H 0.799702 0.879291 0.461386 0.134 Uiso 0.869(9) 1 calc R U P C 1
H10J H 0.912714 0.860395 0.456741 0.134 Uiso 0.869(9) 1 calc R U P C 1
C20 C 0.9358(10) 0.3948(6) 0.4648(4) 0.121(4) Uani 1 1 d . . . . .
H20 H 0.900481 0.423308 0.484752 0.145 Uiso 1 1 calc R U . . .
C89 C 0.4836(9) 0.9751(5) 0.4177(4) 0.152(5) Uani 1 1 d . . . . .
H89A H 0.448448 1.007305 0.389649 0.229 Uiso 1 1 calc R U . . .
H89B H 0.553028 0.989391 0.407764 0.229 Uiso 1 1 calc R U . . .
H89C H 0.459386 0.981926 0.452647 0.229 Uiso 1 1 calc R U . . .
C22 C 1.0823(8) 0.3335(7) 0.4464(4) 0.125(4) Uani 1 1 d . . . . .
H22 H 1.146130 0.320542 0.453427 0.150 Uiso 1 1 calc R U . . .
C21 C 1.0283(11) 0.3739(8) 0.4755(4) 0.132(4) Uani 1 1 d . . . . .
H21 H 1.054483 0.387238 0.502635 0.159 Uiso 1 1 calc R U . . .
C93 C 0.0780(8) 0.7754(7) 0.3576(4) 0.151(4) Uani 1 1 d . . . . .
H93A H 0.035866 0.743242 0.390148 0.227 Uiso 1 1 calc R U . . .
H93B H 0.067350 0.761068 0.326152 0.227 Uiso 1 1 calc R U . . .
H93C H 0.062650 0.828850 0.351297 0.227 Uiso 1 1 calc R U . . .
C28 C 1.2152(7) 0.2725(8) 0.3705(5) 0.163(5) Uani 1 1 d . . . . .
H28A H 1.236695 0.246956 0.405558 0.245 Uiso 1 1 calc R U . . .
H28B H 1.234693 0.326634 0.358205 0.245 Uiso 1 1 calc R U . . .
H28C H 1.244947 0.249522 0.343699 0.245 Uiso 1 1 calc R U . . .
C107 C 0.8909(8) 0.9771(5) 0.4456(5) 0.116(3) Uani 0.869(9) 1 d D U P C 1
H10K H 0.892219 0.972783 0.483966 0.139 Uiso 0.869(9) 1 calc R U P C 1
H10L H 0.955422 0.996710 0.424278 0.139 Uiso 0.869(9) 1 calc R U P C 1
C108 C 0.8111(9) 1.0312(6) 0.4226(4) 0.111(3) Uani 0.869(9) 1 d D U P C 1
H10M H 0.822025 1.081660 0.426279 0.133 Uiso 0.869(9) 1 calc R U P C 1
H10N H 0.746463 1.010183 0.442947 0.133 Uiso 0.869(9) 1 calc R U P C 1
C128 C 0.1992(16) 0.8768(12) 0.2096(8) 0.134(5) Uani 0.535(7) 1 d D U P B 1
H12G H 0.241741 0.869001 0.178833 0.201 Uiso 0.535(7) 1 calc R U P B 1
H12H H 0.147419 0.910268 0.196146 0.201 Uiso 0.535(7) 1 calc R U P B 1
H12I H 0.170625 0.827633 0.234277 0.201 Uiso 0.535(7) 1 calc R U P B 1
C64 C 1.1872(17) 0.3644(12) 0.2130(9) 0.136(5) Uani 0.521(7) 1 d D U P A 1
H64A H 1.209656 0.319565 0.239372 0.204 Uiso 0.521(7) 1 calc R U P A 1
H64B H 1.241452 0.401561 0.195884 0.204 Uiso 0.521(7) 1 calc R U P A 1
H64C H 1.161737 0.349186 0.185033 0.204 Uiso 0.521(7) 1 calc R U P A 1
N15A N 0.2294(10) 0.9256(10) 0.2348(8) 0.122(3) Uani 0.465(7) 1 d DG U P B 2
C1A C 0.2205(12) 0.9794(12) 0.2628(9) 0.124(3) Uani 0.465(7) 1 d DG U P B 2
C1B C 0.1377(14) 1.0245(11) 0.2613(8) 0.137(3) Uani 0.465(7) 1 d DG U P B 2
H1B H 0.131759 1.060546 0.280052 0.164 Uiso 0.465(7) 1 calc R U P B 2
C1C C 0.0638(10) 1.0157(9) 0.2318(7) 0.143(4) Uani 0.465(7) 1 d DG U P B 2
H1C H 0.008459 1.045841 0.230843 0.171 Uiso 0.465(7) 1 calc R U P B 2
C1D C 0.0728(10) 0.9618(9) 0.2039(6) 0.125(4) Uani 0.465(7) 1 d DG U P B 2
H1D H 0.023330 0.955932 0.184127 0.150 Uiso 0.465(7) 1 calc R U P B 2
C1E C 0.1555(12) 0.9168(9) 0.2053(7) 0.130(3) Uani 0.465(7) 1 d DG U P B 2
H1E H 0.161501 0.880725 0.186621 0.156 Uiso 0.465(7) 1 calc R U P B 2
N16A N 0.3060(14) 0.9855(13) 0.2846(10) 0.122(3) Uani 0.465(7) 1 d D U P B 2
C1F C 0.3132(16) 1.0197(12) 0.3135(9) 0.119(5) Uani 0.465(7) 1 d D U P B 2
H1FA H 0.342958 0.988429 0.344419 0.179 Uiso 0.465(7) 1 calc R U P B 2
H1FB H 0.248772 1.033737 0.326718 0.179 Uiso 0.465(7) 1 calc R U P B 2
H1FC H 0.354025 1.065799 0.293958 0.179 Uiso 0.465(7) 1 calc R U P B 2
N8A N 1.0354(13) 0.4850(13) 0.2855(10) 0.128(3) Uani 0.479(7) 1 d D U P A 2
N7A N 1.1365(9) 0.4201(10) 0.2387(8) 0.125(3) Uani 0.479(7) 1 d DG U P A 2
C63A C 1.1348(10) 0.4753(11) 0.2654(8) 0.128(3) Uani 0.479(7) 1 d DG U P A 2
C62A C 1.2208(14) 0.5179(10) 0.2620(8) 0.142(3) Uani 0.479(7) 1 d DG U P A 2
H62A H 1.219574 0.554766 0.279914 0.170 Uiso 0.479(7) 1 calc R U P A 2
C61A C 1.3085(10) 0.5054(9) 0.2318(7) 0.148(4) Uani 0.479(7) 1 d DG U P A 2
H61A H 1.366071 0.533920 0.229447 0.177 Uiso 0.479(7) 1 calc R U P A 2
C60A C 1.3103(9) 0.4503(10) 0.2050(6) 0.133(4) Uani 0.479(7) 1 d DG U P A 2
H60A H 1.369033 0.441929 0.184745 0.160 Uiso 0.479(7) 1 calc R U P A 2
C59A C 1.2243(12) 0.4077(9) 0.2084(7) 0.138(4) Uani 0.479(7) 1 d DG U P A 2
H59A H 1.225499 0.370782 0.190510 0.165 Uiso 0.479(7) 1 calc R U P A 2
C64A C 1.0201(18) 0.5235(14) 0.3132(10) 0.145(6) Uani 0.479(7) 1 d D U P A 2
H64D H 1.002633 0.573990 0.291292 0.218 Uiso 0.479(7) 1 calc R U P A 2
H64E H 1.078316 0.528171 0.328770 0.218 Uiso 0.479(7) 1 calc R U P A 2
H64F H 0.966418 0.500297 0.342492 0.218 Uiso 0.479(7) 1 calc R U P A 2
C129 C 0.824(6) 0.893(3) 0.3985(17) 0.102(4) Uani 0.131(9) 1 d D U P C 2
H12J H 0.895182 0.888052 0.394130 0.122 Uiso 0.131(9) 1 calc R U P C 2
H12K H 0.791544 0.845612 0.398508 0.122 Uiso 0.131(9) 1 calc R U P C 2
C1G C 0.880(3) 1.010(4) 0.358(2) 0.099(3) Uani 0.131(9) 1 d D U P C 2
H1GA H 0.892462 1.050658 0.322418 0.119 Uiso 0.131(9) 1 calc R U P C 2
H1GB H 0.936549 0.976520 0.359504 0.119 Uiso 0.131(9) 1 calc R U P C 2
C1H C 0.783(6) 0.916679 0.449(2) 0.112(4) Uani 0.131(9) 1 d D U P C 2
H1HA H 0.716486 0.934307 0.446066 0.134 Uiso 0.131(9) 1 calc R U P C 2
H1HB H 0.779395 0.871521 0.482520 0.134 Uiso 0.131(9) 1 calc R U P C 2
C1I C 0.847(6) 0.981(3) 0.456(2) 0.111(4) Uani 0.131(9) 1 d D U P C 2
H1IA H 0.903717 0.957963 0.472480 0.133 Uiso 0.131(9) 1 calc R U P C 2
H1IB H 0.808272 1.002683 0.482054 0.133 Uiso 0.131(9) 1 calc R U P C 2
C1J C 0.884(7) 1.048620 0.4026(18) 0.108(4) Uani 0.131(9) 1 d D U P C 2
H1JA H 0.841087 1.092095 0.397675 0.129 Uiso 0.131(9) 1 calc R U P C 2
H1JB H 0.951165 1.066200 0.402386 0.129 Uiso 0.131(9) 1 calc R U P C 2

loop_
_atom_site_aniso_label
_atom_site_aniso_U_11
_atom_site_aniso_U_22
_atom_site_aniso_U_33
_atom_site_aniso_U_23
_atom_site_aniso_U_13
_atom_site_aniso_U_12
Er2 0.0727(2) 0.0763(2) 0.04692(19) -0.00190(16) 0.00121(15) 0.01002(17)
Er1 0.0729(2) 0.0805(3) 0.0512(2) 0.00258(16) -0.01252(16) -0.00231(18)
N14 0.058(3) 0.048(3) 0.043(3) -0.006(2) -0.010(3) 0.003(2)
N12 0.088(4) 0.054(3) 0.044(3) -0.014(2) -0.023(3) 0.007(3)
N4 0.068(4) 0.060(3) 0.048(3) -0.012(3) 0.009(3) 0.000(3)
N5 0.071(4) 0.057(3) 0.054(3) -0.014(3) 0.008(3) 0.000(3)
C33 0.067(4) 0.048(4) 0.059(4) -0.014(3) -0.008(3) 0.008(3)
N6 0.057(3) 0.056(3) 0.049(3) -0.005(2) -0.004(3) 0.002(3)
C32 0.062(4) 0.046(3) 0.040(3) -0.004(3) -0.006(3) 0.004(3)
N9 0.093(5) 0.059(4) 0.053(3) -0.018(3) 0.007(3) 0.005(3)
N10 0.086(4) 0.061(4) 0.057(3) -0.018(3) 0.006(3) 0.004(3)
C38 0.059(4) 0.060(4) 0.053(4) -0.013(3) -0.001(3) 0.005(3)
N11 0.085(4) 0.062(4) 0.048(3) -0.014(3) 0.003(3) 0.004(3)
N2 0.092(4) 0.061(3) 0.050(3) -0.018(3) -0.021(3) 0.007(3)
N3 0.073(4) 0.061(3) 0.053(3) -0.007(3) -0.010(3) -0.001(3)
N1 0.105(5) 0.058(3) 0.049(3) -0.014(3) -0.017(3) 0.006(3)
C4 0.089(6) 0.044(4) 0.051(4) -0.007(3) -0.006(4) 0.003(3)
C111 0.057(4) 0.068(4) 0.040(3) 0.001(3) -0.002(3) 0.000(3)
N13 0.127(4) 0.060(3) 0.068(3) -0.024(3) -0.053(3) 0.017(3)
C110 0.071(5) 0.044(4) 0.040(3) -0.008(3) -0.007(3) 0.002(3)
C102 0.076(5) 0.054(4) 0.056(4) -0.014(3) -0.016(4) 0.002(3)
C103 0.098(5) 0.050(4) 0.048(4) -0.012(3) -0.024(3) 0.000(4)
C47 0.047(4) 0.071(5) 0.049(4) 0.002(3) -0.008(3) -0.003(3)
C3 0.088(5) 0.047(4) 0.041(4) -0.007(3) -0.010(3) 0.008(3)
C30 0.084(5) 0.069(4) 0.044(4) -0.013(3) -0.005(3) 0.001(4)
C31 0.072(5) 0.047(4) 0.048(4) -0.009(3) -0.007(3) 0.012(3)
C46 0.075(5) 0.050(4) 0.036(3) -0.005(3) 0.000(3) 0.005(3)
C116 0.062(4) 0.083(5) 0.048(4) -0.009(4) -0.003(3) 0.011(4)
C9 0.095(6) 0.047(4) 0.060(4) -0.006(3) -0.014(4) -0.005(4)
C94 0.092(5) 0.057(4) 0.046(4) -0.015(3) -0.012(3) 0.007(4)
C68 0.084(5) 0.047(4) 0.072(5) -0.014(3) -0.012(4) -0.001(4)
C97 0.068(4) 0.052(4) 0.048(4) -0.014(3) -0.012(3) 0.000(3)
C96 0.067(4) 0.050(4) 0.041(3) -0.009(3) -0.006(3) -0.001(3)
C34 0.077(5) 0.081(5) 0.058(4) -0.020(4) -0.008(4) -0.003(4)
C95 0.081(5) 0.049(4) 0.048(4) -0.014(3) -0.010(3) 0.001(3)
C104 0.097(5) 0.057(4) 0.055(4) -0.012(3) -0.025(4) 0.007(4)
C17 0.077(5) 0.052(4) 0.039(3) -0.003(3) -0.003(3) 0.007(4)
C101 0.083(6) 0.069(5) 0.087(6) -0.016(4) -0.035(4) 0.018(4)
C39 0.074(5) 0.055(4) 0.049(4) -0.009(3) 0.008(3) 0.003(3)
C67 0.095(6) 0.047(4) 0.049(4) -0.007(3) -0.003(4) -0.003(4)
C5 0.104(6) 0.055(4) 0.068(5) -0.013(4) -0.006(5) -0.013(4)
C2 0.079(5) 0.056(4) 0.051(4) -0.006(3) -0.009(4) 0.011(4)
C18 0.100(6) 0.079(5) 0.048(4) -0.008(4) -0.023(4) -0.021(5)
C19 0.130(8) 0.070(5) 0.058(5) -0.017(4) -0.013(5) -0.017(5)
C81 0.098(6) 0.057(4) 0.039(4) -0.007(3) -0.002(4) -0.005(4)
C113 0.073(5) 0.132(8) 0.054(4) -0.022(5) -0.020(4) 0.003(5)
C40 0.073(5) 0.059(4) 0.060(4) -0.017(3) 0.003(3) 0.006(3)
C66 0.088(5) 0.050(4) 0.049(4) -0.006(3) -0.005(4) -0.007(4)
C112 0.067(5) 0.081(5) 0.046(4) -0.014(4) -0.011(3) -0.012(4)
C52 0.064(5) 0.086(5) 0.050(4) 0.001(4) -0.010(3) -0.009(4)
N8 0.125(5) 0.135(5) 0.111(5) -0.022(4) -0.033(4) 0.010(5)
C69 0.119(7) 0.057(5) 0.088(6) -0.012(4) -0.034(5) 0.011(5)
C74 0.113(6) 0.059(4) 0.055(4) -0.017(3) 0.016(4) 0.004(4)
C48 0.063(5) 0.087(5) 0.044(4) -0.013(4) -0.003(3) 0.019(4)
C53 0.091(6) 0.074(5) 0.056(4) -0.013(4) 0.002(4) 0.015(4)
N15 0.120(5) 0.123(5) 0.108(5) -0.029(4) -0.009(4) -0.005(4)
C127 0.117(4) 0.126(4) 0.110(4) -0.022(3) -0.009(4) 0.002(4)
C126 0.131(5) 0.138(5) 0.132(5) -0.027(4) -0.011(4) 0.007(4)
C125 0.140(5) 0.144(5) 0.141(5) -0.040(4) -0.007(5) 0.011(5)
C124 0.127(6) 0.124(6) 0.127(6) -0.050(5) 0.000(5) 0.020(5)
C123 0.128(5) 0.131(5) 0.130(5) -0.025(4) -0.010(5) 0.007(5)
C11 0.132(7) 0.057(4) 0.050(4) -0.016(3) -0.024(4) 0.015(4)
C100 0.080(6) 0.110(7) 0.093(6) -0.038(5) -0.011(5) 0.028(5)
N16 0.118(5) 0.128(5) 0.101(5) -0.019(4) -0.005(4) 0.001(4)
C24 0.128(8) 0.069(5) 0.069(5) -0.021(4) -0.017(5) 0.015(5)
C75 0.100(6) 0.054(4) 0.063(5) -0.013(3) 0.009(4) -0.004(4)
C73 0.097(6) 0.047(4) 0.077(5) -0.010(4) 0.002(5) 0.005(4)
C82 0.107(7) 0.066(5) 0.039(4) -0.013(3) 0.003(4) 0.003(4)
C120 0.094(6) 0.082(5) 0.066(5) -0.022(4) -0.013(4) 0.030(5)
C98 0.077(5) 0.074(5) 0.060(4) -0.022(4) -0.006(4) 0.008(4)
C65 0.103(6) 0.070(5) 0.047(4) -0.009(3) -0.009(4) -0.010(4)
C80 0.105(7) 0.089(6) 0.095(6) -0.038(5) -0.004(5) -0.003(5)
C87 0.113(7) 0.084(6) 0.052(4) -0.016(4) 0.007(4) 0.015(5)
C117 0.093(6) 0.074(5) 0.057(4) -0.015(4) -0.018(4) -0.012(4)
C56 0.087(6) 0.082(5) 0.078(5) -0.012(4) -0.012(4) -0.028(5)
N7 0.126(5) 0.130(5) 0.113(5) -0.027(4) -0.028(4) 0.017(4)
C63 0.125(4) 0.133(4) 0.116(4) -0.023(4) -0.031(4) 0.010(4)
C62 0.138(5) 0.143(5) 0.136(5) -0.032(4) -0.032(4) 0.006(4)
C61 0.148(6) 0.149(6) 0.147(5) -0.045(5) -0.031(5) 0.001(5)
C60 0.134(6) 0.135(6) 0.137(6) -0.056(5) -0.034(5) -0.008(5)
C59 0.136(5) 0.143(5) 0.138(5) -0.025(4) -0.025(5) 0.006(5)
C37 0.077(6) 0.087(6) 0.081(6) -0.024(4) 0.003(4) -0.013(4)
C45 0.101(6) 0.083(5) 0.073(5) -0.029(4) 0.020(4) -0.008(5)
C114 0.069(5) 0.154(9) 0.051(5) -0.008(5) -0.021(4) 0.011(6)
C1 0.104(7) 0.086(6) 0.058(4) -0.010(4) -0.011(4) 0.025(5)
C6 0.118(8) 0.073(6) 0.095(7) -0.011(5) -0.007(6) -0.027(5)
C115 0.074(5) 0.127(7) 0.058(5) -0.004(5) -0.010(4) 0.036(5)
C10 0.131(7) 0.064(5) 0.046(4) -0.013(3) -0.022(4) 0.018(4)
C51 0.075(6) 0.117(7) 0.068(5) -0.001(5) -0.010(4) -0.022(5)
C50 0.064(6) 0.155(9) 0.060(5) -0.004(6) 0.003(4) -0.017(6)
C70 0.113(8) 0.077(6) 0.132(9) -0.017(6) -0.054(7) 0.023(6)
C86 0.105(7) 0.127(8) 0.071(6) -0.024(6) 0.013(5) 0.021(6)
C55 0.138(8) 0.096(6) 0.078(6) -0.025(5) -0.026(5) 0.006(6)
C91 0.086(6) 0.133(8) 0.065(5) -0.026(5) -0.001(4) -0.002(6)
C16 0.094(6) 0.115(7) 0.070(5) -0.034(5) -0.019(4) 0.004(5)
C57 0.111(7) 0.087(6) 0.129(8) -0.044(6) -0.022(6) 0.000(5)
C23 0.097(7) 0.108(7) 0.064(5) -0.021(5) -0.021(5) -0.020(5)
C49 0.073(6) 0.127(8) 0.056(5) -0.013(5) 0.002(4) 0.011(5)
C83 0.131(8) 0.064(5) 0.049(4) -0.014(4) 0.008(5) 0.004(5)
C41 0.107(6) 0.070(5) 0.084(6) -0.030(4) -0.002(5) 0.014(4)
C8 0.133(8) 0.067(5) 0.082(6) -0.022(4) -0.030(6) -0.012(5)
C71 0.109(8) 0.070(6) 0.155(10) -0.012(7) -0.027(8) 0.019(5)
C12 0.118(7) 0.094(6) 0.090(6) -0.042(5) -0.030(5) 0.024(5)
C43 0.130(9) 0.154(10) 0.087(7) -0.058(7) 0.022(6) 0.029(8)
C121 0.098(7) 0.092(6) 0.116(7) -0.036(5) -0.022(6) 0.006(5)
C76 0.104(7) 0.095(6) 0.077(5) -0.027(5) 0.004(5) 0.014(5)
C54 0.127(7) 0.094(6) 0.078(5) -0.022(5) -0.003(5) 0.046(5)
C88 0.164(10) 0.086(6) 0.055(5) -0.026(4) 0.000(5) -0.024(6)
C15 0.152(9) 0.130(8) 0.061(5) -0.034(5) -0.032(5) 0.002(7)
C25 0.123(8) 0.114(7) 0.079(6) -0.018(5) -0.007(5) -0.001(6)
C118 0.139(8) 0.105(7) 0.086(6) -0.031(5) -0.021(5) -0.043(6)
C77 0.143(9) 0.126(8) 0.069(6) -0.033(6) 0.018(5) 0.018(7)
C42 0.136(9) 0.120(8) 0.101(7) -0.070(6) 0.003(6) 0.024(7)
C35 0.102(7) 0.098(6) 0.079(6) -0.037(5) -0.019(5) -0.007(5)
C78 0.163(10) 0.132(9) 0.083(6) -0.056(6) -0.018(7) 0.021(8)
C105 0.140(6) 0.090(5) 0.079(4) -0.027(4) -0.051(4) 0.027(4)
C7 0.104(7) 0.089(6) 0.116(8) -0.012(6) -0.024(6) -0.035(5)
C119 0.136(8) 0.096(6) 0.075(6) -0.028(5) 0.010(5) 0.008(5)
C79 0.133(9) 0.119(8) 0.117(8) -0.057(7) -0.030(7) 0.004(6)
C14 0.157(10) 0.129(8) 0.079(6) -0.060(6) -0.011(6) -0.008(7)
C27 0.082(6) 0.138(8) 0.072(5) -0.007(6) -0.025(5) 0.000(6)
C99 0.095(7) 0.112(7) 0.078(6) -0.039(5) -0.006(5) 0.021(5)
C84 0.173(11) 0.087(6) 0.067(6) -0.035(5) 0.002(6) 0.009(7)
C109 0.146(6) 0.077(4) 0.082(4) -0.039(4) -0.052(4) 0.025(4)
C72 0.104(7) 0.065(5) 0.107(7) -0.019(5) 0.005(6) 0.012(5)
C36 0.096(7) 0.110(7) 0.109(7) -0.041(6) -0.028(6) -0.020(5)
C44 0.119(7) 0.112(7) 0.085(6) -0.021(5) 0.037(5) -0.015(6)
C29 0.150(10) 0.122(9) 0.137(9) -0.020(7) -0.012(8) 0.026(7)
C85 0.151(10) 0.116(8) 0.078(6) -0.045(6) 0.009(7) 0.035(7)
C122 0.136(8) 0.093(7) 0.123(8) -0.028(6) 0.000(6) 0.048(6)
C26 0.191(11) 0.088(7) 0.109(7) -0.044(6) 0.001(7) 0.031(7)
C90 0.161(10) 0.142(9) 0.075(6) -0.028(6) -0.019(6) -0.013(7)
C92 0.165(11) 0.109(8) 0.126(9) -0.043(7) -0.032(7) -0.012(7)
C13 0.127(8) 0.139(9) 0.104(7) -0.064(7) -0.001(6) 0.014(7)
C58 0.143(9) 0.108(8) 0.153(10) -0.031(7) -0.045(7) -0.036(7)
C106 0.156(6) 0.109(5) 0.083(4) -0.029(4) -0.065(4) 0.029(5)
C20 0.179(12) 0.112(8) 0.077(6) -0.037(6) -0.021(7) -0.024(8)
C89 0.240(14) 0.091(7) 0.133(9) -0.041(7) -0.036(9) -0.026(8)
C22 0.093(7) 0.187(12) 0.094(7) -0.037(8) -0.030(6) -0.024(7)
C21 0.148(11) 0.166(11) 0.087(8) -0.039(7) -0.032(8) -0.046(9)
C93 0.106(9) 0.226(14) 0.113(8) -0.052(9) 0.001(6) -0.005(8)
C28 0.089(8) 0.234(14) 0.157(11) -0.045(10) -0.036(7) 0.000(8)
C107 0.164(6) 0.111(5) 0.091(5) -0.038(4) -0.065(5) 0.018(5)
C108 0.161(6) 0.099(4) 0.093(4) -0.048(4) -0.045(4) 0.020(4)
C128 0.158(10) 0.121(9) 0.113(9) -0.039(7) 0.014(8) 0.003(8)
C64 0.175(10) 0.120(9) 0.118(9) -0.044(8) -0.026(8) -0.013(8)
N15A 0.126(5) 0.124(5) 0.101(5) -0.023(4) -0.007(4) -0.006(5)
C1A 0.121(4) 0.125(4) 0.112(4) -0.026(3) -0.006(4) 0.003(4)
C1B 0.131(5) 0.137(5) 0.130(5) -0.032(4) -0.012(4) 0.007(4)
C1C 0.133(5) 0.146(5) 0.138(5) -0.032(4) -0.020(5) 0.001(5)
C1D 0.113(6) 0.133(6) 0.121(6) -0.028(5) -0.022(5) 0.006(5)
C1E 0.126(5) 0.130(5) 0.116(5) -0.020(4) -0.005(4) 0.007(5)
N16A 0.118(5) 0.122(5) 0.113(5) -0.026(4) -0.007(4) 0.006(5)
C1F 0.099(9) 0.126(9) 0.127(9) -0.020(7) -0.044(8) -0.005(8)
N8A 0.126(5) 0.133(5) 0.118(5) -0.023(4) -0.032(5) 0.005(5)
N7A 0.131(5) 0.130(5) 0.108(5) -0.026(4) -0.027(4) 0.015(4)
C63A 0.127(4) 0.134(4) 0.117(4) -0.026(4) -0.036(4) 0.004(4)
C62A 0.137(5) 0.145(5) 0.137(5) -0.035(4) -0.030(4) 0.004(4)
C61A 0.138(6) 0.151(6) 0.143(6) -0.033(5) -0.023(5) 0.010(5)
C60A 0.122(6) 0.143(6) 0.129(6) -0.034(5) -0.026(5) 0.005(5)
C59A 0.138(5) 0.140(6) 0.125(5) -0.025(5) -0.032(5) 0.000(5)
C64A 0.115(10) 0.142(10) 0.148(10) -0.020(8) 0.010(9) 0.021(9)
C129 0.145(7) 0.091(6) 0.081(6) -0.027(6) -0.057(6) 0.024(6)
C1G 0.146(6) 0.085(5) 0.082(5) -0.035(5) -0.051(5) 0.021(5)
C1H 0.157(7) 0.105(6) 0.088(6) -0.036(5) -0.056(6) 0.023(6)
C1I 0.158(7) 0.104(6) 0.087(6) -0.039(5) -0.056(6) 0.023(6)
C1J 0.156(7) 0.096(6) 0.089(6) -0.041(5) -0.052(6) 0.021(6)

loop_
_atom_type_symbol
_atom_type_description
_atom_type_scat_dispersion_real
_atom_type_scat_dispersion_imag
_atom_type_scat_source
C C 0.0033 0.0016 'International Tables Vol C Tables 4.2.6.8 and 6.1.1.4'
H H 0.0000 0.0000 'International Tables Vol C Tables 4.2.6.8 and 6.1.1.4'
Er Er -0.2586 4.9576 'International Tables Vol C Tables 4.2.6.8 and 6.1.1.4'
N N 0.0061 0.0033 'International Tables Vol C Tables 4.2.6.8 and 6.1.1.4'

loop_
_geom_angle_atom_site_label_1
_geom_angle_atom_site_label_2
_geom_angle_atom_site_label_3
_geom_angle
_geom_angle_site_symmetry_1
_geom_angle_site_symmetry_3
_geom_angle_publ_flag
N14 Er2 C94 77.36(19) . . ?
N14 Er2 N15 100.4(4) . . ?
N14 Er2 C127 91.9(4) . . ?
N14 Er2 C65 96.28(19) . . ?
N14 Er2 N15A 87.2(5) . . ?
N14 Er2 C1A 95.0(5) . . ?
N11 Er2 N14 167.33(19) . . ?
N11 Er2 C94 95.4(2) . . ?
N11 Er2 N15 90.6(4) . . ?
N11 Er2 C127 100.7(4) . . ?
N11 Er2 C65 77.9(2) . . ?
N11 Er2 N15A 104.9(5) . . ?
N11 Er2 C1A 97.4(5) . . ?
C94 Er2 N15 96.6(4) . . ?
C94 Er2 C127 121.4(3) . . ?
C94 Er2 N15A 137.5(4) . . ?
C94 Er2 C1A 113.2(4) . . ?
N15 Er2 C127 28.40(18) . . ?
N16 Er2 N14 87.2(5) . . ?
N16 Er2 N11 104.1(5) . . ?
N16 Er2 C94 146.4(5) . . ?
N16 Er2 N15 56.8(5) . . ?
N16 Er2 C127 28.6(4) . . ?
N16 Er2 C65 92.4(5) . . ?
C65 Er2 C94 118.5(2) . . ?
C65 Er2 N15 143.7(4) . . ?
C65 Er2 C127 119.9(3) . . ?
C65 Er2 N15A 102.2(4) . . ?
C65 Er2 C1A 128.3(4) . . ?
N15A Er2 C1A 28.6(2) . . ?
N16A Er2 N14 102.4(6) . . ?
N16A Er2 N11 87.6(6) . . ?
N16A Er2 C94 88.2(5) . . ?
N16A Er2 C65 150.4(6) . . ?
N16A Er2 N15A 56.6(6) . . ?
N16A Er2 C1A 28.1(5) . . ?
N6 Er1 N3 167.93(19) . . ?
N6 Er1 C30 77.66(19) . . ?
N6 Er1 N7 99.9(5) . . ?
N6 Er1 C63 91.4(4) . . ?
N6 Er1 C1 96.3(2) . . ?
N6 Er1 N7A 87.4(5) . . ?
N6 Er1 C63A 95.0(4) . . ?
N3 Er1 C30 95.7(2) . . ?
N3 Er1 N7 91.0(5) . . ?
N3 Er1 C63 100.6(4) . . ?
N3 Er1 C1 78.2(2) . . ?
N3 Er1 N7A 104.1(5) . . ?
N3 Er1 C63A 96.9(4) . . ?
C30 Er1 C63 123.4(3) . . ?
C30 Er1 C1 119.7(3) . . ?
C30 Er1 N7A 138.0(4) . . ?
C30 Er1 C63A 113.9(3) . . ?
N8 Er1 N6 87.7(5) . . ?
N8 Er1 N3 102.6(5) . . ?
N8 Er1 C30 150.1(5) . . ?
N8 Er1 N7 58.6(5) . . ?
N8 Er1 C63 29.9(4) . . ?
N8 Er1 C1 87.5(5) . . ?
N7 Er1 C30 98.0(4) . . ?
N7 Er1 C63 29.0(2) . . ?
N7 Er1 C1 141.4(4) . . ?
C1 Er1 C63 116.6(3) . . ?
C1 Er1 N7A 100.6(4) . . ?
C1 Er1 C63A 126.4(4) . . ?
N8A Er1 N6 101.9(6) . . ?
N8A Er1 N3 87.8(6) . . ?
N8A Er1 C30 88.4(5) . . ?
N8A Er1 C1 149.3(6) . . ?
N8A Er1 N7A 56.4(6) . . ?
N8A Er1 C63A 28.2(5) . . ?
N7A Er1 C63A 28.2(2) . . ?
C111 N14 Er2 122.9(4) . . ?
C110 N14 Er2 116.7(4) . . ?
C110 N14 C111 116.4(5) . . ?
C102 N12 C103 124.5(6) . . ?
C95 N12 C102 110.3(5) . . ?
C95 N12 C103 125.1(6) . . ?
C38 N4 C39 124.5(6) . . ?
C31 N4 C38 111.1(5) . . ?
C31 N4 C39 124.4(6) . . ?
C45 N5 C40 112.4(5) . . ?
C45 N5 C41 110.2(6) . . ?
C41 N5 C40 110.0(5) . . ?
C38 C33 C32 107.7(6) . . ?
C34 C33 C32 134.2(6) . . ?
C34 C33 C38 118.0(6) . . ?
C47 N6 Er1 124.0(4) . . ?
C46 N6 Er1 115.5(4) . . ?
C46 N6 C47 116.9(5) . . ?
C33 C32 C31 107.4(6) . . ?
C46 C32 C33 126.1(6) . . ?
C46 C32 C31 126.5(6) . . ?
C66 N9 C74 123.7(7) . . ?
C66 N9 C73 110.7(6) . . ?
C73 N9 C74 125.6(6) . . ?
C75 N10 C80 110.9(6) . . ?
C75 N10 C76 111.2(6) . . ?
C80 N10 C76 110.1(6) . . ?
N4 C38 C33 106.8(6) . . ?
C37 C38 N4 130.5(6) . . ?
C37 C38 C33 122.6(7) . . ?
C81 N11 Er2 115.7(4) . . ?
C81 N11 C82 117.2(6) . . ?
C82 N11 Er2 124.1(4) . . ?
C11 N2 C12 111.4(5) . . ?
C16 N2 C11 111.0(6) . . ?
C16 N2 C12 109.4(6) . . ?
C17 N3 Er1 113.9(4) . . ?
C17 N3 C18 118.2(6) . . ?
C18 N3 Er1 123.6(4) . . ?
C9 N1 C10 124.3(7) . . ?
C2 N1 C9 111.8(6) . . ?
C2 N1 C10 123.9(7) . . ?
C9 C4 C3 107.0(6) . . ?
C5 C4 C3 134.2(7) . . ?
C5 C4 C9 118.8(7) . . ?
C116 C111 N14 115.4(6) . . ?
C112 C111 N14 121.6(6) . . ?
C112 C111 C116 122.9(6) . . ?
C104 N13 C105 112.2(6) . . ?
C104 N13 C109 108.9(5) . . ?
C104 N13 C129 125(2) . . ?
C104 N13 C1G 108(2) . . ?
C105 N13 C109 109.8(7) . . ?
C129 N13 C1G 93(4) . . ?
N14 C110 H110 117.4 . . ?
N14 C110 C96 125.3(6) . . ?
C96 C110 H110 117.4 . . ?
N12 C102 C97 107.0(6) . . ?
C101 C102 N12 130.7(6) . . ?
C101 C102 C97 122.3(7) . . ?
N12 C103 H10A 109.3 . . ?
N12 C103 H10B 109.3 . . ?
N12 C103 C104 111.8(5) . . ?
H10A C103 H10B 107.9 . . ?
C104 C103 H10A 109.3 . . ?
C104 C103 H10B 109.3 . . ?
C52 C47 N6 116.8(6) . . ?
C48 C47 N6 121.2(6) . . ?
C48 C47 C52 121.9(6) . . ?
C17 C3 C4 125.7(6) . . ?
C17 C3 C2 127.1(7) . . ?
C2 C3 C4 107.0(6) . . ?
Er1 C30 H30A 111.4 . . ?
Er1 C30 H30B 111.4 . . ?
H30A C30 H30B 109.3 . . ?
C31 C30 Er1 101.9(4) . . ?
C31 C30 H30A 111.4 . . ?
C31 C30 H30B 111.4 . . ?
N4 C31 C32 106.6(6) . . ?
N4 C31 C30 126.1(6) . . ?
C30 C31 C32 127.2(6) . . ?
N6 C46 C32 125.9(6) . . ?
N6 C46 H46 117.1 . . ?
C32 C46 H46 117.1 . . ?
C111 C116 C120 121.0(6) . . ?
C115 C116 C111 116.9(7) . . ?
C115 C116 C120 122.1(7) . . ?
N1 C9 C4 107.1(7) . . ?
C8 C9 N1 131.2(7) . . ?
C8 C9 C4 121.7(7) . . ?
Er2 C94 H94A 111.5 . . ?
Er2 C94 H94B 111.5 . . ?
H94A C94 H94B 109.3 . . ?
C95 C94 Er2 101.2(4) . . ?
C95 C94 H94A 111.5 . . ?
C95 C94 H94B 111.5 . . ?
C69 C68 C67 134.4(8) . . ?
C73 C68 C67 106.7(7) . . ?
C73 C68 C69 118.9(8) . . ?
C102 C97 C96 107.3(6) . . ?
C98 C97 C102 118.5(6) . . ?
C98 C97 C96 134.1(6) . . ?
C110 C96 C97 125.7(6) . . ?
C95 C96 C110 127.2(6) . . ?
C95 C96 C97 107.0(6) . . ?
C33 C34 H34 120.7 . . ?
C35 C34 C33 118.7(7) . . ?
C35 C34 H34 120.7 . . ?
N12 C95 C94 124.5(6) . . ?
N12 C95 C96 108.1(6) . . ?
C96 C95 C94 127.4(6) . . ?
N13 C104 C103 111.5(5) . . ?
N13 C104 H10C 109.3 . . ?
N13 C104 H10D 109.3 . . ?
C103 C104 H10C 109.3 . . ?
C103 C104 H10D 109.3 . . ?
H10C C104 H10D 108.0 . . ?
N3 C17 C3 126.2(6) . . ?
N3 C17 H17 116.9 . . ?
C3 C17 H17 116.9 . . ?
C102 C101 H101 121.7 . . ?
C100 C101 C102 116.7(7) . . ?
C100 C101 H101 121.7 . . ?
N4 C39 H39A 109.1 . . ?
N4 C39 H39B 109.1 . . ?
N4 C39 C40 112.4(5) . . ?
H39A C39 H39B 107.9 . . ?
C40 C39 H39A 109.1 . . ?
C40 C39 H39B 109.1 . . ?
C81 C67 C68 126.3(7) . . ?
C81 C67 C66 127.1(7) . . ?
C66 C67 C68 106.5(6) . . ?
C4 C5 H5 120.3 . . ?
C6 C5 C4 119.3(8) . . ?
C6 C5 H5 120.3 . . ?
N1 C2 C3 107.0(6) . . ?
N1 C2 C1 125.8(7) . . ?
C1 C2 C3 127.2(7) . . ?
C19 C18 N3 120.9(8) . . ?
C23 C18 N3 116.9(8) . . ?
C23 C18 C19 122.1(7) . . ?
C18 C19 C24 123.8(7) . . ?
C20 C19 C18 115.2(9) . . ?
C20 C19 C24 121.0(9) . . ?
N11 C81 C67 125.6(6) . . ?
N11 C81 H81 117.2 . . ?
C67 C81 H81 117.2 . . ?
C112 C113 H113 118.8 . . ?
C114 C113 H113 118.8 . . ?
C114 C113 C112 122.3(8) . . ?
N5 C40 C39 111.1(5) . . ?
N5 C40 H40A 109.4 . . ?
N5 C40 H40B 109.4 . . ?
C39 C40 H40A 109.4 . . ?
C39 C40 H40B 109.4 . . ?
H40A C40 H40B 108.0 . . ?
N9 C66 C67 107.4(6) . . ?
N9 C66 C65 125.7(6) . . ?
C65 C66 C67 126.8(7) . . ?
C111 C112 C113 116.8(7) . . ?
C111 C112 C117 124.1(6) . . ?
C113 C112 C117 119.1(7) . . ?
C47 C52 C56 120.4(6) . . ?
C51 C52 C47 117.9(8) . . ?
C51 C52 C56 121.7(8) . . ?
C63 N8 Er1 96.3(11) . . ?
C64 N8 Er1 143.4(18) . . ?
C64 N8 C63 119.3(19) . . ?
C68 C69 H69 120.3 . . ?
C70 C69 C68 119.3(9) . . ?
C70 C69 H69 120.3 . . ?
N9 C74 H74A 109.0 . . ?
N9 C74 H74B 109.0 . . ?
N9 C74 C75 113.0(5) . . ?
H74A C74 H74B 107.8 . . ?
C75 C74 H74A 109.0 . . ?
C75 C74 H74B 109.0 . . ?
C47 C48 C53 123.5(6) . . ?
C49 C48 C47 116.4(8) . . ?
C49 C48 C53 120.0(7) . . ?
C48 C53 H53 107.6 . . ?
C48 C53 C55 112.0(6) . . ?
C48 C53 C54 112.7(7) . . ?
C55 C53 H53 107.6 . . ?
C55 C53 C54 109.1(6) . . ?
C54 C53 H53 107.6 . . ?
C127 N15 Er2 93.6(8) . . ?
C127 N15 C123 120.0 . . ?
C123 N15 Er2 145.7(8) . . ?
N15 C127 Er2 58.0(6) . . ?
N15 C127 N16 109.1(12) . . ?
C126 C127 Er2 173.4(8) . . ?
C126 C127 N15 120.0 . . ?
C126 C127 N16 130.9(12) . . ?
N16 C127 Er2 51.7(8) . . ?
C127 C126 H126 120.0 . . ?
C127 C126 C125 120.0 . . ?
C125 C126 H126 120.0 . . ?
C126 C125 H125 120.0 . . ?
C124 C125 C126 120.0 . . ?
C124 C125 H125 120.0 . . ?
C125 C124 H124 120.0 . . ?
C125 C124 C123 120.0 . . ?
C123 C124 H124 120.0 . . ?
N15 C123 H123 120.0 . . ?
C124 C123 N15 120.0 . . ?
C124 C123 H123 120.0 . . ?
N2 C11 H11G 109.3 . . ?
N2 C11 H11H 109.3 . . ?
N2 C11 C10 111.5(5) . . ?
H11G C11 H11H 108.0 . . ?
C10 C11 H11G 109.3 . . ?
C10 C11 H11H 109.3 . . ?
C101 C100 H100 118.8 . . ?
C99 C100 C101 122.4(8) . . ?
C99 C100 H100 118.8 . . ?
C127 N16 Er2 99.7(11) . . ?
C128 N16 Er2 137.1(18) . . ?
C128 N16 C127 122.7(19) . . ?
C19 C24 H24 107.4 . . ?
C19 C24 C26 112.2(8) . . ?
C25 C24 C19 111.6(7) . . ?
C25 C24 H24 107.4 . . ?
C25 C24 C26 110.6(7) . . ?
C26 C24 H24 107.4 . . ?
N10 C75 C74 111.4(5) . . ?
N10 C75 H75A 109.3 . . ?
N10 C75 H75B 109.3 . . ?
C74 C75 H75A 109.3 . . ?
C74 C75 H75B 109.3 . . ?
H75A C75 H75B 108.0 . . ?
C68 C73 N9 108.5(7) . . ?
C72 C73 N9 130.3(8) . . ?
C72 C73 C68 121.2(8) . . ?
C87 C82 N11 116.4(7) . . ?
C83 C82 N11 121.8(8) . . ?
C83 C82 C87 121.8(7) . . ?
C116 C120 H120 107.3 . . ?
C116 C120 C122 114.2(7) . . ?
C121 C120 C116 109.8(6) . . ?
C121 C120 H120 107.3 . . ?
C121 C120 C122 110.7(7) . . ?
C122 C120 H120 107.3 . . ?
C97 C98 H98 120.7 . . ?
C97 C98 C99 118.7(7) . . ?
C99 C98 H98 120.7 . . ?
Er2 C65 H65A 111.9 . . ?
Er2 C65 H65B 111.9 . . ?
C66 C65 Er2 99.4(4) . . ?
C66 C65 H65A 111.9 . . ?
C66 C65 H65B 111.9 . . ?
H65A C65 H65B 109.6 . . ?
N10 C80 H80A 109.5 . . ?
N10 C80 H80B 109.5 . . ?
N10 C80 C79 110.6(7) . . ?
H80A C80 H80B 108.1 . . ?
C79 C80 H80A 109.5 . . ?
C79 C80 H80B 109.5 . . ?
C82 C87 C91 120.7(7) . . ?
C86 C87 C82 117.7(8) . . ?
C86 C87 C91 121.5(9) . . ?
C112 C117 H117 106.9 . . ?
C112 C117 C118 113.8(7) . . ?
C112 C117 C119 112.2(6) . . ?
C118 C117 H117 106.9 . . ?
C119 C117 H117 106.9 . . ?
C119 C117 C118 109.7(7) . . ?
C52 C56 H56 107.1 . . ?
C52 C56 C58 114.5(7) . . ?
C57 C56 C52 110.6(7) . . ?
C57 C56 H56 107.1 . . ?
C57 C56 C58 110.0(7) . . ?
C58 C56 H56 107.1 . . ?
C63 N7 Er1 93.1(8) . . ?
C63 N7 C59 120.0 . . ?
C59 N7 Er1 146.1(9) . . ?
N8 C63 Er1 53.8(9) . . ?
N7 C63 Er1 58.0(7) . . ?
N7 C63 N8 111.0(13) . . ?
C62 C63 Er1 172.9(8) . . ?
C62 C63 N8 129.0(13) . . ?
C62 C63 N7 120.0 . . ?
C63 C62 H62 120.0 . . ?
C61 C62 C63 120.0 . . ?
C61 C62 H62 120.0 . . ?
C62 C61 H61 120.0 . . ?
C60 C61 C62 120.0 . . ?
C60 C61 H61 120.0 . . ?
C61 C60 H60 120.0 . . ?
C61 C60 C59 120.0 . . ?
C59 C60 H60 120.0 . . ?
N7 C59 H59 120.0 . . ?
C60 C59 N7 120.0 . . ?
C60 C59 H59 120.0 . . ?
C38 C37 H37 121.2 . . ?
C38 C37 C36 117.5(7) . . ?
C36 C37 H37 121.2 . . ?
N5 C45 H45A 109.3 . . ?
N5 C45 H45B 109.3 . . ?
N5 C45 C44 111.6(7) . . ?
H45A C45 H45B 108.0 . . ?
C44 C45 H45A 109.3 . . ?
C44 C45 H45B 109.3 . . ?
C113 C114 H114 119.8 . . ?
C113 C114 C115 120.4(7) . . ?
C115 C114 H114 119.8 . . ?
Er1 C1 H1A 111.9 . . ?
Er1 C1 H1F 111.9 . . ?
C2 C1 Er1 99.2(5) . . ?
C2 C1 H1A 111.9 . . ?
C2 C1 H1F 111.9 . . ?
H1A C1 H1F 109.6 . . ?
C5 C6 H6 119.5 . . ?
C7 C6 C5 120.9(9) . . ?
C7 C6 H6 119.5 . . ?
C116 C115 H115 119.7 . . ?
C114 C115 C116 120.7(8) . . ?
C114 C115 H115 119.7 . . ?
N1 C10 C11 113.0(5) . . ?
N1 C10 H10O 109.0 . . ?
N1 C10 H10P 109.0 . . ?
C11 C10 H10O 109.0 . . ?
C11 C10 H10P 109.0 . . ?
H10O C10 H10P 107.8 . . ?
C52 C51 H51 119.5 . . ?
C50 C51 C52 120.9(9) . . ?
C50 C51 H51 119.5 . . ?
C51 C50 H50 120.0 . . ?
C49 C50 C51 120.1(8) . . ?
C49 C50 H50 120.0 . . ?
C69 C70 H70 119.3 . . ?
C71 C70 C69 121.3(10) . . ?
C71 C70 H70 119.3 . . ?
C87 C86 H86 119.9 . . ?
C85 C86 C87 120.3(10) . . ?
C85 C86 H86 119.9 . . ?
C53 C55 H55A 109.5 . . ?
C53 C55 H55B 109.5 . . ?
C53 C55 H55C 109.5 . . ?
H55A C55 H55B 109.5 . . ?
H55A C55 H55C 109.5 . . ?
H55B C55 H55C 109.5 . . ?
C87 C91 H91 106.2 . . ?
C87 C91 C92 111.5(7) . . ?
C87 C91 C93 115.5(8) . . ?
C92 C91 H91 106.2 . . ?
C92 C91 C93 110.5(9) . . ?
C93 C91 H91 106.2 . . ?
N2 C16 H16A 109.5 . . ?
N2 C16 H16B 109.5 . . ?
N2 C16 C15 110.7(7) . . ?
H16A C16 H16B 108.1 . . ?
C15 C16 H16A 109.5 . . ?
C15 C16 H16B 109.5 . . ?
C56 C57 H57A 109.5 . . ?
C56 C57 H57B 109.5 . . ?
C56 C57 H57C 109.5 . . ?
H57A C57 H57B 109.5 . . ?
H57A C57 H57C 109.5 . . ?
H57B C57 H57C 109.5 . . ?
C18 C23 C27 120.8(7) . . ?
C22 C23 C18 117.8(9) . . ?
C22 C23 C27 121.4(10) . . ?
C48 C49 H49 118.6 . . ?
C50 C49 C48 122.7(9) . . ?
C50 C49 H49 118.6 . . ?
C82 C83 C88 124.2(7) . . ?
C84 C83 C82 117.2(9) . . ?
C84 C83 C88 118.6(9) . . ?
N5 C41 H41A 109.4 . . ?
N5 C41 H41B 109.4 . . ?
N5 C41 C42 111.3(7) . . ?
H41A C41 H41B 108.0 . . ?
C42 C41 H41A 109.4 . . ?
C42 C41 H41B 109.4 . . ?
C9 C8 H8 121.1 . . ?
C9 C8 C7 117.7(8) . . ?
C7 C8 H8 121.1 . . ?
C70 C71 H71 119.4 . . ?
C70 C71 C72 121.2(10) . . ?
C72 C71 H71 119.4 . . ?
N2 C12 H12L 109.6 . . ?
N2 C12 H12M 109.6 . . ?
N2 C12 C13 110.4(7) . . ?
H12L C12 H12M 108.1 . . ?
C13 C12 H12L 109.6 . . ?
C13 C12 H12M 109.6 . . ?
H43A C43 H43B 108.1 . . ?
C42 C43 H43A 109.6 . . ?
C42 C43 H43B 109.6 . . ?
C42 C43 C44 110.3(7) . . ?
C44 C43 H43A 109.6 . . ?
C44 C43 H43B 109.6 . . ?
C120 C121 H12A 109.5 . . ?
C120 C121 H12B 109.5 . . ?
C120 C121 H12C 109.5 . . ?
H12A C121 H12B 109.5 . . ?
H12A C121 H12C 109.5 . . ?
H12B C121 H12C 109.5 . . ?
N10 C76 H76A 109.4 . . ?
N10 C76 H76B 109.4 . . ?
N10 C76 C77 111.0(7) . . ?
H76A C76 H76B 108.0 . . ?
C77 C76 H76A 109.4 . . ?
C77 C76 H76B 109.4 . . ?
C53 C54 H54A 109.5 . . ?
C53 C54 H54B 109.5 . . ?
C53 C54 H54C 109.5 . . ?
H54A C54 H54B 109.5 . . ?
H54A C54 H54C 109.5 . . ?
H54B C54 H54C 109.5 . . ?
C83 C88 H88 106.5 . . ?
C83 C88 C89 113.8(9) . . ?
C90 C88 C83 113.0(7) . . ?
C90 C88 H88 106.5 . . ?
C90 C88 C89 109.9(8) . . ?
C89 C88 H88 106.5 . . ?
C16 C15 H15A 109.2 . . ?
C16 C15 H15B 109.2 . . ?
C16 C15 C14 111.9(8) . . ?
H15A C15 H15B 107.9 . . ?
C14 C15 H15A 109.2 . . ?
C14 C15 H15B 109.2 . . ?
C24 C25 H25A 109.5 . . ?
C24 C25 H25B 109.5 . . ?
C24 C25 H25C 109.5 . . ?
H25A C25 H25B 109.5 . . ?
H25A C25 H25C 109.5 . . ?
H25B C25 H25C 109.5 . . ?
C117 C118 H11A 109.5 . . ?
C117 C118 H11B 109.5 . . ?
C117 C118 H11C 109.5 . . ?
H11A C118 H11B 109.5 . . ?
H11A C118 H11C 109.5 . . ?
H11B C118 H11C 109.5 . . ?
C76 C77 H77A 109.4 . . ?
C76 C77 H77B 109.4 . . ?
H77A C77 H77B 108.0 . . ?
C78 C77 C76 111.2(8) . . ?
C78 C77 H77A 109.4 . . ?
C78 C77 H77B 109.4 . . ?
C41 C42 C43 110.4(8) . . ?
C41 C42 H42A 109.6 . . ?
C41 C42 H42B 109.6 . . ?
C43 C42 H42A 109.6 . . ?
C43 C42 H42B 109.6 . . ?
H42A C42 H42B 108.1 . . ?
C34 C35 H35 119.0 . . ?
C36 C35 C34 122.1(8) . . ?
C36 C35 H35 119.0 . . ?
C77 C78 H78A 109.9 . . ?
C77 C78 H78B 109.9 . . ?
H78A C78 H78B 108.3 . . ?
C79 C78 C77 109.0(8) . . ?
C79 C78 H78A 109.9 . . ?
C79 C78 H78B 109.9 . . ?
N13 C105 H10E 109.9 . . ?
N13 C105 H10F 109.9 . . ?
N13 C105 C106 108.8(7) . . ?
H10E C105 H10F 108.3 . . ?
C106 C105 H10E 109.9 . . ?
C106 C105 H10F 109.9 . . ?
C6 C7 C8 121.5(9) . . ?
C6 C7 H7 119.3 . . ?
C8 C7 H7 119.3 . . ?
C117 C119 H11D 109.5 . . ?
C117 C119 H11E 109.5 . . ?
C117 C119 H11F 109.5 . . ?
H11D C119 H11E 109.5 . . ?
H11D C119 H11F 109.5 . . ?
H11E C119 H11F 109.5 . . ?
C80 C79 H79A 109.4 . . ?
C80 C79 H79B 109.4 . . ?
C78 C79 C80 111.0(8) . . ?
C78 C79 H79A 109.4 . . ?
C78 C79 H79B 109.4 . . ?
H79A C79 H79B 108.0 . . ?
C15 C14 H14A 110.0 . . ?
C15 C14 H14B 110.0 . . ?
H14A C14 H14B 108.4 . . ?
C13 C14 C15 108.3(7) . . ?
C13 C14 H14A 110.0 . . ?
C13 C14 H14B 110.0 . . ?
C23 C27 H27 106.9 . . ?
C23 C27 C29 110.0(8) . . ?
C23 C27 C28 116.5(9) . . ?
C29 C27 H27 106.9 . . ?
C28 C27 H27 106.9 . . ?
C28 C27 C29 109.3(9) . . ?
C100 C99 C98 121.4(8) . . ?
C100 C99 H99 119.3 . . ?
C98 C99 H99 119.3 . . ?
C83 C84 H84 118.6 . . ?
C85 C84 C83 122.8(10) . . ?
C85 C84 H84 118.6 . . ?
N13 C109 H10G 110.0 . . ?
N13 C109 H10H 110.0 . . ?
N13 C109 C108 108.5(7) . . ?
H10G C109 H10H 108.4 . . ?
C108 C109 H10G 110.0 . . ?
C108 C109 H10H 110.0 . . ?
C73 C72 H72 121.0 . . ?
C71 C72 C73 118.0(9) . . ?
C71 C72 H72 121.0 . . ?
C37 C36 H36 119.5 . . ?
C35 C36 C37 121.0(8) . . ?
C35 C36 H36 119.5 . . ?
C45 C44 C43 110.3(7) . . ?
C45 C44 H44A 109.6 . . ?
C45 C44 H44B 109.6 . . ?
C43 C44 H44A 109.6 . . ?
C43 C44 H44B 109.6 . . ?
H44A C44 H44B 108.1 . . ?
C27 C29 H29A 109.5 . . ?
C27 C29 H29B 109.5 . . ?
C27 C29 H29C 109.5 . . ?
H29A C29 H29B 109.5 . . ?
H29A C29 H29C 109.5 . . ?
H29B C29 H29C 109.5 . . ?
C86 C85 C84 120.2(9) . . ?
C86 C85 H85 119.9 . . ?
C84 C85 H85 119.9 . . ?
C120 C122 H12D 109.5 . . ?
C120 C122 H12E 109.5 . . ?
C120 C122 H12F 109.5 . . ?
H12D C122 H12E 109.5 . . ?
H12D C122 H12F 109.5 . . ?
H12E C122 H12F 109.5 . . ?
C24 C26 H26A 109.5 . . ?
C24 C26 H26B 109.5 . . ?
C24 C26 H26C 109.5 . . ?
H26A C26 H26B 109.5 . . ?
H26A C26 H26C 109.5 . . ?
H26B C26 H26C 109.5 . . ?
C88 C90 H90A 109.5 . . ?
C88 C90 H90B 109.5 . . ?
C88 C90 H90C 109.5 . . ?
H90A C90 H90B 109.5 . . ?
H90A C90 H90C 109.5 . . ?
H90B C90 H90C 109.5 . . ?
C91 C92 H92A 109.5 . . ?
C91 C92 H92B 109.5 . . ?
C91 C92 H92C 109.5 . . ?
H92A C92 H92B 109.5 . . ?
H92A C92 H92C 109.5 . . ?
H92B C92 H92C 109.5 . . ?
C12 C13 H13A 109.3 . . ?
C12 C13 H13B 109.3 . . ?
C14 C13 C12 111.4(8) . . ?
C14 C13 H13A 109.3 . . ?
C14 C13 H13B 109.3 . . ?
H13A C13 H13B 108.0 . . ?
C56 C58 H58A 109.5 . . ?
C56 C58 H58B 109.5 . . ?
C56 C58 H58C 109.5 . . ?
H58A C58 H58B 109.5 . . ?
H58A C58 H58C 109.5 . . ?
H58B C58 H58C 109.5 . . ?
C105 C106 H10I 110.3 . . ?
C105 C106 H10J 110.3 . . ?
H10I C106 H10J 108.6 . . ?
C107 C106 C105 107.0(8) . . ?
C107 C106 H10I 110.3 . . ?
C107 C106 H10J 110.3 . . ?
C19 C20 H20 118.3 . . ?
C21 C20 C19 123.3(11) . . ?
C21 C20 H20 118.3 . . ?
C88 C89 H89A 109.5 . . ?
C88 C89 H89B 109.5 . . ?
C88 C89 H89C 109.5 . . ?
H89A C89 H89B 109.5 . . ?
H89A C89 H89C 109.5 . . ?
H89B C89 H89C 109.5 . . ?
C23 C22 H22 119.1 . . ?
C21 C22 C23 121.8(11) . . ?
C21 C22 H22 119.1 . . ?
C20 C21 H21 120.1 . . ?
C22 C21 C20 119.8(11) . . ?
C22 C21 H21 120.1 . . ?
C91 C93 H93A 109.5 . . ?
C91 C93 H93B 109.5 . . ?
C91 C93 H93C 109.5 . . ?
H93A C93 H93B 109.5 . . ?
H93A C93 H93C 109.5 . . ?
H93B C93 H93C 109.5 . . ?
C27 C28 H28A 109.5 . . ?
C27 C28 H28B 109.5 . . ?
C27 C28 H28C 109.5 . . ?
H28A C28 H28B 109.5 . . ?
H28A C28 H28C 109.5 . . ?
H28B C28 H28C 109.5 . . ?
C106 C107 H10K 110.4 . . ?
C106 C107 H10L 110.4 . . ?
H10K C107 H10L 108.6 . . ?
C108 C107 C106 106.8(8) . . ?
C108 C107 H10K 110.4 . . ?
C108 C107 H10L 110.4 . . ?
C109 C108 H10M 110.1 . . ?
C109 C108 H10N 110.1 . . ?
C107 C108 C109 108.2(8) . . ?
C107 C108 H10M 110.1 . . ?
C107 C108 H10N 110.1 . . ?
H10M C108 H10N 108.4 . . ?
N16 C128 H12G 109.5 . . ?
N16 C128 H12H 109.5 . . ?
N16 C128 H12I 109.5 . . ?
H12G C128 H12H 109.5 . . ?
H12G C128 H12I 109.5 . . ?
H12H C128 H12I 109.5 . . ?
N8 C64 H64A 109.5 . . ?
N8 C64 H64B 109.5 . . ?
N8 C64 H64C 109.5 . . ?
H64A C64 H64B 109.5 . . ?
H64A C64 H64C 109.5 . . ?
H64B C64 H64C 109.5 . . ?
C1A N15A Er2 91.9(9) . . ?
C1A N15A C1E 120.0 . . ?
C1E N15A Er2 147.2(9) . . ?
N15A C1A Er2 59.6(7) . . ?
C1B C1A Er2 173.1(9) . . ?
C1B C1A N15A 120.0 . . ?
N16A C1A Er2 51.7(10) . . ?
N16A C1A N15A 111.3(14) . . ?
N16A C1A C1B 128.4(14) . . ?
C1A C1B H1B 120.0 . . ?
C1A C1B C1C 120.0 . . ?
C1C C1B H1B 120.0 . . ?
C1B C1C H1C 120.0 . . ?
C1B C1C C1D 120.0 . . ?
C1D C1C H1C 120.0 . . ?
C1C C1D H1D 120.0 . . ?
C1C C1D C1E 120.0 . . ?
C1E C1D H1D 120.0 . . ?
N15A C1E H1E 120.0 . . ?
C1D C1E N15A 120.0 . . ?
C1D C1E H1E 120.0 . . ?
C1A N16A Er2 100.2(12) . . ?
C1F N16A Er2 135.0(19) . . ?
C1F N16A C1A 124(2) . . ?
N16A C1F H1FA 109.5 . . ?
N16A C1F H1FB 109.5 . . ?
N16A C1F H1FC 109.5 . . ?
H1FA C1F H1FB 109.5 . . ?
H1FA C1F H1FC 109.5 . . ?
H1FB C1F H1FC 109.5 . . ?
C63A N8A Er1 100.5(13) . . ?
C64A N8A Er1 141(2) . . ?
C64A N8A C63A 118(2) . . ?
C63A N7A Er1 94.5(9) . . ?
C63A N7A C59A 120.0 . . ?
C59A N7A Er1 144.3(9) . . ?
N8A C63A Er1 51.3(10) . . ?
N7A C63A Er1 57.3(7) . . ?
N7A C63A N8A 108.6(14) . . ?
N7A C63A C62A 120.0 . . ?
C62A C63A Er1 171.3(8) . . ?
C62A C63A N8A 130.6(14) . . ?
C63A C62A H62A 120.0 . . ?
C61A C62A C63A 120.0 . . ?
C61A C62A H62A 120.0 . . ?
C62A C61A H61A 120.0 . . ?
C60A C61A C62A 120.0 . . ?
C60A C61A H61A 120.0 . . ?
C61A C60A H60A 120.0 . . ?
C61A C60A C59A 120.0 . . ?
C59A C60A H60A 120.0 . . ?
N7A C59A H59A 120.0 . . ?
C60A C59A N7A 120.0 . . ?
C60A C59A H59A 120.0 . . ?
N8A C64A H64D 109.5 . . ?
N8A C64A H64E 109.5 . . ?
N8A C64A H64F 109.5 . . ?
H64D C64A H64E 109.5 . . ?
H64D C64A H64F 109.5 . . ?
H64E C64A H64F 109.5 . . ?
N13 C129 H12J 112.7 . . ?
N13 C129 H12K 112.7 . . ?
N13 C129 C1H 95(3) . . ?
H12J C129 H12K 110.2 . . ?
C1H C129 H12J 112.7 . . ?
C1H C129 H12K 112.7 . . ?
N13 C1G H1GA 106.8 . . ?
N13 C1G H1GB 106.8 . . ?
N13 C1G C1J 122(4) . . ?
H1GA C1G H1GB 106.6 . . ?
C1J C1G H1GA 106.8 . . ?
C1J C1G H1GB 106.8 . . ?
C129 C1H H1HA 108.9 . . ?
C129 C1H H1HB 108.9 . . ?
H1HA C1H H1HB 107.8 . . ?
C1I C1H C129 113(6) . . ?
C1I C1H H1HA 108.9 . . ?
C1I C1H H1HB 108.9 . . ?
C1H C1I H1IA 108.2 . . ?
C1H C1I H1IB 108.2 . . ?
C1H C1I C1J 116(4) . . ?
H1IA C1I H1IB 107.4 . . ?
C1J C1I H1IA 108.2 . . ?
C1J C1I H1IB 108.2 . . ?
C1G C1J C1I 101(4) . . ?
C1G C1J H1JA 111.5 . . ?
C1G C1J H1JB 111.5 . . ?
C1I C1J H1JA 111.5 . . ?
C1I C1J H1JB 111.5 . . ?
H1JA C1J H1JB 109.3 . . ?

loop_
_geom_bond_atom_site_label_1
_geom_bond_atom_site_label_2
_geom_bond_distance
_geom_bond_site_symmetry_2
_geom_bond_publ_flag
Er2 N14 2.426(5) . ?
Er2 N11 2.415(5) . ?
Er2 C94 2.474(7) . ?
Er2 N15 2.478(10) . ?
Er2 C127 2.917(15) . ?
Er2 N16 2.322(16) . ?
Er2 C65 2.465(7) . ?
Er2 N15A 2.507(12) . ?
Er2 C1A 2.906(18) . ?
Er2 N16A 2.318(17) . ?
Er1 N6 2.430(5) . ?
Er1 N3 2.431(5) . ?
Er1 C30 2.461(7) . ?
Er1 N8 2.327(17) . ?
Er1 N7 2.433(11) . ?
Er1 C63 2.866(16) . ?
Er1 C1 2.469(8) . ?
Er1 N8A 2.330(17) . ?
Er1 N7A 2.479(12) . ?
Er1 C63A 2.936(17) . ?
N14 C111 1.447(8) . ?
N14 C110 1.299(7) . ?
N12 C102 1.398(8) . ?
N12 C103 1.457(7) . ?
N12 C95 1.368(8) . ?
N4 C38 1.411(8) . ?
N4 C31 1.367(8) . ?
N4 C39 1.450(7) . ?
N5 C40 1.478(7) . ?
N5 C45 1.435(9) . ?
N5 C41 1.458(8) . ?
C33 C32 1.424(9) . ?
C33 C38 1.415(8) . ?
C33 C34 1.398(9) . ?
N6 C47 1.438(8) . ?
N6 C46 1.312(8) . ?
C32 C31 1.447(8) . ?
C32 C46 1.402(8) . ?
N9 C66 1.367(8) . ?
N9 C74 1.455(8) . ?
N9 C73 1.392(9) . ?
N10 C75 1.447(8) . ?
N10 C80 1.453(9) . ?
N10 C76 1.462(9) . ?
C38 C37 1.371(9) . ?
N11 C81 1.290(8) . ?
N11 C82 1.443(8) . ?
N2 C11 1.457(8) . ?
N2 C16 1.454(9) . ?
N2 C12 1.465(9) . ?
N3 C17 1.301(8) . ?
N3 C18 1.437(8) . ?
N1 C9 1.391(9) . ?
N1 C2 1.346(8) . ?
N1 C10 1.458(8) . ?
C4 C3 1.436(9) . ?
C4 C9 1.406(9) . ?
C4 C5 1.387(10) . ?
C111 C116 1.414(9) . ?
C111 C112 1.392(9) . ?
N13 C104 1.438(7) . ?
N13 C105 1.456(7) . ?
N13 C109 1.462(7) . ?
N13 C129 1.474(9) . ?
N13 C1G 1.477(9) . ?
C110 H110 0.9300 . ?
C110 C96 1.413(8) . ?
C102 C97 1.411(8) . ?
C102 C101 1.379(9) . ?
C103 H10A 0.9700 . ?
C103 H10B 0.9700 . ?
C103 C104 1.521(8) . ?
C47 C52 1.404(9) . ?
C47 C48 1.398(9) . ?
C3 C17 1.410(9) . ?
C3 C2 1.434(9) . ?
C30 H30A 0.9700 . ?
C30 H30B 0.9700 . ?
C30 C31 1.395(9) . ?
C46 H46 0.9300 . ?
C116 C120 1.525(10) . ?
C116 C115 1.397(10) . ?
C9 C8 1.375(10) . ?
C94 H94A 0.9700 . ?
C94 H94B 0.9700 . ?
C94 C95 1.438(9) . ?
C68 C67 1.462(10) . ?
C68 C69 1.396(10) . ?
C68 C73 1.392(10) . ?
C97 C96 1.436(9) . ?
C97 C98 1.381(8) . ?
C96 C95 1.410(8) . ?
C34 H34 0.9300 . ?
C34 C35 1.384(10) . ?
C104 H10C 0.9700 . ?
C104 H10D 0.9700 . ?
C17 H17 0.9300 . ?
C101 H101 0.9300 . ?
C101 C100 1.377(10) . ?
C39 H39A 0.9700 . ?
C39 H39B 0.9700 . ?
C39 C40 1.522(8) . ?
C67 C81 1.399(9) . ?
C67 C66 1.431(9) . ?
C5 H5 0.9300 . ?
C5 C6 1.372(11) . ?
C2 C1 1.412(10) . ?
C18 C19 1.420(11) . ?
C18 C23 1.398(11) . ?
C19 C24 1.521(11) . ?
C19 C20 1.386(12) . ?
C81 H81 0.9300 . ?
C113 H113 0.9300 . ?
C113 C112 1.397(10) . ?
C113 C114 1.352(11) . ?
C40 H40A 0.9700 . ?
C40 H40B 0.9700 . ?
C66 C65 1.426(10) . ?
C112 C117 1.507(10) . ?
C52 C56 1.523(11) . ?
C52 C51 1.386(10) . ?
N8 C63 1.440(17) . ?
N8 C64 1.160(19) . ?
C69 H69 0.9300 . ?
C69 C70 1.370(12) . ?
C74 H74A 0.9700 . ?
C74 H74B 0.9700 . ?
C74 C75 1.517(9) . ?
C48 C53 1.520(10) . ?
C48 C49 1.395(10) . ?
C53 H53 0.9800 . ?
C53 C55 1.525(10) . ?
C53 C54 1.536(9) . ?
N15 C127 1.3900 . ?
N15 C123 1.3900 . ?
C127 C126 1.3900 . ?
C127 N16 1.417(17) . ?
C126 H126 0.9300 . ?
C126 C125 1.3900 . ?
C125 H125 0.9300 . ?
C125 C124 1.3900 . ?
C124 H124 0.9300 . ?
C124 C123 1.3900 . ?
C123 H123 0.9300 . ?
C11 H11G 0.9700 . ?
C11 H11H 0.9700 . ?
C11 C10 1.510(9) . ?
C100 H100 0.9300 . ?
C100 C99 1.347(10) . ?
N16 C128 1.125(18) . ?
C24 H24 0.9800 . ?
C24 C25 1.513(11) . ?
C24 C26 1.525(10) . ?
C75 H75A 0.9700 . ?
C75 H75B 0.9700 . ?
C73 C72 1.387(11) . ?
C82 C87 1.407(11) . ?
C82 C83 1.385(10) . ?
C120 H120 0.9800 . ?
C120 C121 1.515(10) . ?
C120 C122 1.532(10) . ?
C98 H98 0.9300 . ?
C98 C99 1.385(10) . ?
C65 H65A 0.9700 . ?
C65 H65B 0.9700 . ?
C80 H80A 0.9700 . ?
C80 H80B 0.9700 . ?
C80 C79 1.533(11) . ?
C87 C86 1.405(11) . ?
C87 C91 1.501(11) . ?
C117 H117 0.9800 . ?
C117 C118 1.540(10) . ?
C117 C119 1.511(10) . ?
C56 H56 0.9800 . ?
C56 C57 1.514(11) . ?
C56 C58 1.546(10) . ?
N7 C63 1.3900 . ?
N7 C59 1.3900 . ?
C63 C62 1.3900 . ?
C62 H62 0.9300 . ?
C62 C61 1.3900 . ?
C61 H61 0.9300 . ?
C61 C60 1.3900 . ?
C60 H60 0.9300 . ?
C60 C59 1.3900 . ?
C59 H59 0.9300 . ?
C37 H37 0.9300 . ?
C37 C36 1.392(10) . ?
C45 H45A 0.9700 . ?
C45 H45B 0.9700 . ?
C45 C44 1.501(10) . ?
C114 H114 0.9300 . ?
C114 C115 1.393(11) . ?
C1 H1A 0.9700 . ?
C1 H1F 0.9700 . ?
C6 H6 0.9300 . ?
C6 C7 1.372(12) . ?
C115 H115 0.9300 . ?
C10 H10O 0.9700 . ?
C10 H10P 0.9700 . ?
C51 H51 0.9300 . ?
C51 C50 1.371(12) . ?
C50 H50 0.9300 . ?
C50 C49 1.349(12) . ?
C70 H70 0.9300 . ?
C70 C71 1.353(13) . ?
C86 H86 0.9300 . ?
C86 C85 1.360(13) . ?
C55 H55A 0.9600 . ?
C55 H55B 0.9600 . ?
C55 H55C 0.9600 . ?
C91 H91 0.9800 . ?
C91 C92 1.516(12) . ?
C91 C93 1.537(12) . ?
C16 H16A 0.9700 . ?
C16 H16B 0.9700 . ?
C16 C15 1.493(10) . ?
C57 H57A 0.9600 . ?
C57 H57B 0.9600 . ?
C57 H57C 0.9600 . ?
C23 C27 1.488(12) . ?
C23 C22 1.373(12) . ?
C49 H49 0.9300 . ?
C83 C88 1.527(12) . ?
C83 C84 1.375(11) . ?
C41 H41A 0.9700 . ?
C41 H41B 0.9700 . ?
C41 C42 1.496(10) . ?
C8 H8 0.9300 . ?
C8 C7 1.382(12) . ?
C71 H71 0.9300 . ?
C71 C72 1.386(12) . ?
C12 H12L 0.9700 . ?
C12 H12M 0.9700 . ?
C12 C13 1.515(11) . ?
C43 H43A 0.9700 . ?
C43 H43B 0.9700 . ?
C43 C42 1.501(12) . ?
C43 C44 1.512(12) . ?
C121 H12A 0.9600 . ?
C121 H12B 0.9600 . ?
C121 H12C 0.9600 . ?
C76 H76A 0.9700 . ?
C76 H76B 0.9700 . ?
C76 C77 1.511(11) . ?
C54 H54A 0.9600 . ?
C54 H54B 0.9600 . ?
C54 H54C 0.9600 . ?
C88 H88 0.9800 . ?
C88 C90 1.515(12) . ?
C88 C89 1.539(11) . ?
C15 H15A 0.9700 . ?
C15 H15B 0.9700 . ?
C15 C14 1.502(12) . ?
C25 H25A 0.9600 . ?
C25 H25B 0.9600 . ?
C25 H25C 0.9600 . ?
C118 H11A 0.9600 . ?
C118 H11B 0.9600 . ?
C118 H11C 0.9600 . ?
C77 H77A 0.9700 . ?
C77 H77B 0.9700 . ?
C77 C78 1.507(12) . ?
C42 H42A 0.9700 . ?
C42 H42B 0.9700 . ?
C35 H35 0.9300 . ?
C35 C36 1.359(11) . ?
C78 H78A 0.9700 . ?
C78 H78B 0.9700 . ?
C78 C79 1.494(12) . ?
C105 H10E 0.9700 . ?
C105 H10F 0.9700 . ?
C105 C106 1.551(7) . ?
C7 H7 0.9300 . ?
C119 H11D 0.9600 . ?
C119 H11E 0.9600 . ?
C119 H11F 0.9600 . ?
C79 H79A 0.9700 . ?
C79 H79B 0.9700 . ?
C14 H14A 0.9700 . ?
C14 H14B 0.9700 . ?
C14 C13 1.488(12) . ?
C27 H27 0.9800 . ?
C27 C29 1.532(12) . ?
C27 C28 1.513(12) . ?
C99 H99 0.9300 . ?
C84 H84 0.9300 . ?
C84 C85 1.362(13) . ?
C109 H10G 0.9700 . ?
C109 H10H 0.9700 . ?
C109 C108 1.530(7) . ?
C72 H72 0.9300 . ?
C36 H36 0.9300 . ?
C44 H44A 0.9700 . ?
C44 H44B 0.9700 . ?
C29 H29A 0.9600 . ?
C29 H29B 0.9600 . ?
C29 H29C 0.9600 . ?
C85 H85 0.9300 . ?
C122 H12D 0.9600 . ?
C122 H12E 0.9600 . ?
C122 H12F 0.9600 . ?
C26 H26A 0.9600 . ?
C26 H26B 0.9600 . ?
C26 H26C 0.9600 . ?
C90 H90A 0.9600 . ?
C90 H90B 0.9600 . ?
C90 H90C 0.9600 . ?
C92 H92A 0.9600 . ?
C92 H92B 0.9600 . ?
C92 H92C 0.9600 . ?
C13 H13A 0.9700 . ?
C13 H13B 0.9700 . ?
C58 H58A 0.9600 . ?
C58 H58B 0.9600 . ?
C58 H58C 0.9600 . ?
C106 H10I 0.9700 . ?
C106 H10J 0.9700 . ?
C106 C107 1.530(7) . ?
C20 H20 0.9300 . ?
C20 C21 1.359(14) . ?
C89 H89A 0.9600 . ?
C89 H89B 0.9600 . ?
C89 H89C 0.9600 . ?
C22 H22 0.9300 . ?
C22 C21 1.353(14) . ?
C21 H21 0.9300 . ?
C93 H93A 0.9600 . ?
C93 H93B 0.9600 . ?
C93 H93C 0.9600 . ?
C28 H28A 0.9600 . ?
C28 H28B 0.9600 . ?
C28 H28C 0.9600 . ?
C107 H10K 0.9700 . ?
C107 H10L 0.9700 . ?
C107 C108 1.519(6) . ?
C108 H10M 0.9700 . ?
C108 H10N 0.9700 . ?
C128 H12G 0.9600 . ?
C128 H12H 0.9600 . ?
C128 H12I 0.9600 . ?
C64 H64A 0.9600 . ?
C64 H64B 0.9600 . ?
C64 H64C 0.9600 . ?
N15A C1A 1.3900 . ?
N15A C1E 1.3900 . ?
C1A C1B 1.3900 . ?
C1A N16A 1.389(18) . ?
C1B H1B 0.9300 . ?
C1B C1C 1.3900 . ?
C1C H1C 0.9300 . ?
C1C C1D 1.3900 . ?
C1D H1D 0.9300 . ?
C1D C1E 1.3900 . ?
C1E H1E 0.9300 . ?
N16A C1F 1.131(19) . ?
C1F H1FA 0.9600 . ?
C1F H1FB 0.9600 . ?
C1F H1FC 0.9600 . ?
N8A C63A 1.410(18) . ?
N8A C64A 1.15(2) . ?
N7A C63A 1.3900 . ?
N7A C59A 1.3900 . ?
C63A C62A 1.3900 . ?
C62A H62A 0.9300 . ?
C62A C61A 1.3900 . ?
C61A H61A 0.9300 . ?
C61A C60A 1.3900 . ?
C60A H60A 0.9300 . ?
C60A C59A 1.3900 . ?
C59A H59A 0.9300 . ?
C64A H64D 0.9600 . ?
C64A H64E 0.9600 . ?
C64A H64F 0.9600 . ?
C129 H12J 0.9700 . ?
C129 H12K 0.9700 . ?
C129 C1H 1.541(9) . ?
C1G H1GA 0.9700 . ?
C1G H1GB 0.9700 . ?
C1G C1J 1.539(9) . ?
C1H H1HA 0.9700 . ?
C1H H1HB 0.9700 . ?
C1H C1I 1.537(9) . ?
C1I H1IA 0.9700 . ?
C1I H1IB 0.9700 . ?
C1I C1J 1.540(9) . ?
C1J H1JA 0.9700 . ?
C1J H1JB 0.9700 . ?

loop_
_geom_torsion_atom_site_label_1
_geom_torsion_atom_site_label_2
_geom_torsion_atom_site_label_3
_geom_torsion_atom_site_label_4
_geom_torsion
_geom_torsion_site_symmetry_1
_geom_torsion_site_symmetry_2
_geom_torsion_site_symmetry_3
_geom_torsion_site_symmetry_4
_geom_torsion_publ_flag
Er2 N14 C111 C116 87.9(6) . . . . ?
Er2 N14 C111 C112 -88.4(6) . . . . ?
Er2 N14 C110 C96 -23.5(8) . . . . ?
Er2 N11 C81 C67 -20.8(9) . . . . ?
Er2 N11 C82 C87 82.2(7) . . . . ?
Er2 N11 C82 C83 -97.3(7) . . . . ?
Er2 C94 C95 N12 -123.3(6) . . . . ?
Er2 C94 C95 C96 54.9(7) . . . . ?
Er2 N15 C127 C126 -172.7(9) . . . . ?
Er2 N15 C127 N16 7.7(11) . . . . ?
Er2 N15 C123 C124 167.0(16) . . . . ?
Er2 C127 N16 C128 -174(3) . . . . ?
Er2 N15A C1A C1B 172.0(10) . . . . ?
Er2 N15A C1A N16A -1.5(14) . . . . ?
Er2 N15A C1E C1D -165.1(18) . . . . ?
Er2 C1A N16A C1F -174(3) . . . . ?
Er1 N6 C47 C52 -87.0(6) . . . . ?
Er1 N6 C47 C48 88.8(7) . . . . ?
Er1 N6 C46 C32 21.6(8) . . . . ?
Er1 N3 C17 C3 23.3(8) . . . . ?
Er1 N3 C18 C19 91.0(7) . . . . ?
Er1 N3 C18 C23 -84.3(7) . . . . ?
Er1 C30 C31 N4 121.1(6) . . . . ?
Er1 C30 C31 C32 -54.0(7) . . . . ?
Er1 N8 C63 N7 9.9(12) . . . . ?
Er1 N8 C63 C62 -171.8(11) . . . . ?
Er1 N7 C63 N8 -9.4(11) . . . . ?
Er1 N7 C63 C62 172.1(9) . . . . ?
Er1 N7 C59 C60 -165.7(17) . . . . ?
Er1 N8A C63A N7A -0.8(14) . . . . ?
Er1 N8A C63A C62A 169.0(11) . . . . ?
Er1 N7A C63A N8A 0.7(13) . . . . ?
Er1 N7A C63A C62A -170.3(9) . . . . ?
Er1 N7A C59A C60A 163.3(16) . . . . ?
N14 C111 C116 C120 8.5(9) . . . . ?
N14 C111 C116 C115 -174.4(6) . . . . ?
N14 C111 C112 C113 175.2(6) . . . . ?
N14 C111 C112 C117 -6.5(10) . . . . ?
N14 C110 C96 C97 159.7(6) . . . . ?
N14 C110 C96 C95 -16.3(10) . . . . ?
N12 C102 C97 C96 -0.4(7) . . . . ?
N12 C102 C97 C98 -178.9(6) . . . . ?
N12 C102 C101 C100 179.8(7) . . . . ?
N12 C103 C104 N13 168.4(6) . . . . ?
N4 C38 C37 C36 178.5(7) . . . . ?
N4 C39 C40 N5 -168.2(6) . . . . ?
N5 C45 C44 C43 56.9(11) . . . . ?
N5 C41 C42 C43 -57.3(10) . . . . ?
C33 C32 C31 N4 6.6(6) . . . . ?
C33 C32 C31 C30 -177.5(6) . . . . ?
C33 C32 C46 N6 -159.1(6) . . . . ?
C33 C38 C37 C36 -1.3(11) . . . . ?
C33 C34 C35 C36 -2.1(12) . . . . ?
N6 C47 C52 C56 -8.9(9) . . . . ?
N6 C47 C52 C51 173.8(6) . . . . ?
N6 C47 C48 C53 7.7(10) . . . . ?
N6 C47 C48 C49 -175.7(6) . . . . ?
C32 C33 C38 N4 2.4(7) . . . . ?
C32 C33 C38 C37 -177.7(6) . . . . ?
C32 C33 C34 C35 178.1(7) . . . . ?
N9 C66 C65 Er2 -121.3(6) . . . . ?
N9 C74 C75 N10 164.8(6) . . . . ?
N9 C73 C72 C71 177.0(8) . . . . ?
N10 C80 C79 C78 58.3(10) . . . . ?
N10 C76 C77 C78 -57.7(10) . . . . ?
C38 N4 C31 C32 -5.2(7) . . . . ?
C38 N4 C31 C30 178.8(6) . . . . ?
C38 N4 C39 C40 -93.9(7) . . . . ?
C38 C33 C32 C31 -5.5(7) . . . . ?
C38 C33 C32 C46 173.1(6) . . . . ?
C38 C33 C34 C35 3.2(10) . . . . ?
C38 C37 C36 C35 2.5(13) . . . . ?
N11 C82 C87 C86 -178.2(7) . . . . ?
N11 C82 C87 C91 4.5(11) . . . . ?
N11 C82 C83 C88 -1.3(11) . . . . ?
N11 C82 C83 C84 179.1(7) . . . . ?
N2 C11 C10 N1 -167.4(6) . . . . ?
N2 C16 C15 C14 58.7(10) . . . . ?
N2 C12 C13 C14 -58.5(10) . . . . ?
N3 C18 C19 C24 6.3(11) . . . . ?
N3 C18 C19 C20 -174.2(7) . . . . ?
N3 C18 C23 C27 -7.5(11) . . . . ?
N3 C18 C23 C22 174.1(7) . . . . ?
N1 C9 C8 C7 -178.6(7) . . . . ?
N1 C2 C1 Er1 123.0(6) . . . . ?
C4 C3 C17 N3 -158.2(6) . . . . ?
C4 C3 C2 N1 3.6(7) . . . . ?
C4 C3 C2 C1 -176.7(6) . . . . ?
C4 C9 C8 C7 0.8(11) . . . . ?
C4 C5 C6 C7 0.3(12) . . . . ?
C111 N14 C110 C96 178.2(6) . . . . ?
C111 C116 C120 C121 76.5(8) . . . . ?
C111 C116 C120 C122 -158.5(6) . . . . ?
C111 C116 C115 C114 -1.5(10) . . . . ?
C111 C112 C117 C118 126.7(7) . . . . ?
C111 C112 C117 C119 -108.0(8) . . . . ?
N13 C105 C106 C107 -62.8(11) . . . . ?
N13 C109 C108 C107 63.0(11) . . . . ?
N13 C129 C1H C1I -74(6) . . . . ?
N13 C1G C1J C1I 47(8) . . . . ?
C110 N14 C111 C116 -115.2(6) . . . . ?
C110 N14 C111 C112 68.4(8) . . . . ?
C110 C96 C95 N12 171.8(6) . . . . ?
C110 C96 C95 C94 -6.6(11) . . . . ?
C102 N12 C103 C104 93.0(7) . . . . ?
C102 N12 C95 C94 -176.9(6) . . . . ?
C102 N12 C95 C96 4.7(7) . . . . ?
C102 C97 C96 C110 -173.4(6) . . . . ?
C102 C97 C96 C95 3.2(7) . . . . ?
C102 C97 C98 C99 -2.2(10) . . . . ?
C102 C101 C100 C99 0.6(13) . . . . ?
C103 N12 C102 C97 -179.9(5) . . . . ?
C103 N12 C102 C101 0.0(11) . . . . ?
C103 N12 C95 C94 0.4(10) . . . . ?
C103 N12 C95 C96 -178.0(5) . . . . ?
C47 N6 C46 C32 -178.9(6) . . . . ?
C47 C52 C56 C57 -76.8(8) . . . . ?
C47 C52 C56 C58 158.2(7) . . . . ?
C47 C52 C51 C50 2.1(11) . . . . ?
C47 C48 C53 C55 107.5(8) . . . . ?
C47 C48 C53 C54 -129.0(7) . . . . ?
C47 C48 C49 C50 2.2(11) . . . . ?
C3 C4 C9 N1 1.7(7) . . . . ?
C3 C4 C9 C8 -177.9(6) . . . . ?
C3 C4 C5 C6 176.5(7) . . . . ?
C3 C2 C1 Er1 -56.6(7) . . . . ?
C31 N4 C38 C33 1.8(7) . . . . ?
C31 N4 C38 C37 -178.0(7) . . . . ?
C31 N4 C39 C40 85.2(8) . . . . ?
C31 C32 C46 N6 19.2(10) . . . . ?
C46 N6 C47 C52 115.4(7) . . . . ?
C46 N6 C47 C48 -68.7(8) . . . . ?
C46 C32 C31 N4 -172.0(6) . . . . ?
C46 C32 C31 C30 3.9(10) . . . . ?
C116 C111 C112 C113 -0.9(10) . . . . ?
C116 C111 C112 C117 177.5(6) . . . . ?
C9 N1 C2 C3 -2.6(7) . . . . ?
C9 N1 C2 C1 177.7(6) . . . . ?
C9 N1 C10 C11 -94.9(8) . . . . ?
C9 C4 C3 C17 172.6(6) . . . . ?
C9 C4 C3 C2 -3.2(7) . . . . ?
C9 C4 C5 C6 -0.4(10) . . . . ?
C9 C8 C7 C6 -0.9(13) . . . . ?
C68 C67 C81 N11 155.0(7) . . . . ?
C68 C67 C66 N9 -3.8(7) . . . . ?
C68 C67 C66 C65 178.3(6) . . . . ?
C68 C69 C70 C71 1.6(13) . . . . ?
C68 C73 C72 C71 -1.0(12) . . . . ?
C97 C102 C101 C100 -0.3(11) . . . . ?
C97 C96 C95 N12 -4.8(7) . . . . ?
C97 C96 C95 C94 176.8(6) . . . . ?
C97 C98 C99 C100 2.6(12) . . . . ?
C96 C97 C98 C99 179.8(7) . . . . ?
C34 C33 C32 C31 179.2(7) . . . . ?
C34 C33 C32 C46 -2.2(11) . . . . ?
C34 C33 C38 N4 178.6(6) . . . . ?
C34 C33 C38 C37 -1.6(10) . . . . ?
C34 C35 C36 C37 -0.8(14) . . . . ?
C95 N12 C102 C97 -2.6(7) . . . . ?
C95 N12 C102 C101 177.3(7) . . . . ?
C95 N12 C103 C104 -83.9(8) . . . . ?
C104 N13 C105 C106 -175.1(7) . . . . ?
C104 N13 C109 C108 173.4(7) . . . . ?
C104 N13 C129 C1H -163(3) . . . . ?
C104 N13 C1G C1J 148(4) . . . . ?
C17 N3 C18 C19 -64.3(9) . . . . ?
C17 N3 C18 C23 120.5(7) . . . . ?
C17 C3 C2 N1 -172.2(6) . . . . ?
C17 C3 C2 C1 7.5(11) . . . . ?
C101 C102 C97 C96 179.6(6) . . . . ?
C101 C102 C97 C98 1.1(10) . . . . ?
C101 C100 C99 C98 -1.8(14) . . . . ?
C39 N4 C38 C33 -179.0(5) . . . . ?
C39 N4 C38 C37 1.2(11) . . . . ?
C39 N4 C31 C32 175.6(5) . . . . ?
C39 N4 C31 C30 -0.3(10) . . . . ?
C67 C68 C69 C70 -176.6(8) . . . . ?
C67 C68 C73 N9 -1.2(7) . . . . ?
C67 C68 C73 C72 177.2(6) . . . . ?
C67 C66 C65 Er2 56.2(7) . . . . ?
C5 C4 C3 C17 -4.6(12) . . . . ?
C5 C4 C3 C2 179.6(7) . . . . ?
C5 C4 C9 N1 179.3(6) . . . . ?
C5 C4 C9 C8 -0.2(10) . . . . ?
C5 C6 C7 C8 0.3(14) . . . . ?
C2 N1 C9 C4 0.6(7) . . . . ?
C2 N1 C9 C8 -179.9(7) . . . . ?
C2 N1 C10 C11 88.3(8) . . . . ?
C2 C3 C17 N3 16.8(11) . . . . ?
C18 N3 C17 C3 -179.2(7) . . . . ?
C18 C19 C24 C25 106.2(9) . . . . ?
C18 C19 C24 C26 -129.1(8) . . . . ?
C18 C19 C20 C21 -0.8(14) . . . . ?
C18 C23 C27 C29 -81.6(10) . . . . ?
C18 C23 C27 C28 153.4(8) . . . . ?
C18 C23 C22 C21 1.4(15) . . . . ?
C19 C18 C23 C27 177.3(7) . . . . ?
C19 C18 C23 C22 -1.1(12) . . . . ?
C19 C20 C21 C22 1.2(18) . . . . ?
C81 N11 C82 C87 -118.3(8) . . . . ?
C81 N11 C82 C83 62.1(9) . . . . ?
C81 C67 C66 N9 171.9(6) . . . . ?
C81 C67 C66 C65 -6.0(11) . . . . ?
C113 C112 C117 C118 -55.0(9) . . . . ?
C113 C112 C117 C119 70.3(9) . . . . ?
C113 C114 C115 C116 0.1(12) . . . . ?
C40 N5 C45 C44 177.1(7) . . . . ?
C40 N5 C41 C42 -175.4(7) . . . . ?
C66 N9 C74 C75 -83.9(8) . . . . ?
C66 N9 C73 C68 -1.3(8) . . . . ?
C66 N9 C73 C72 -179.5(7) . . . . ?
C66 C67 C81 N11 -19.8(11) . . . . ?
C112 C111 C116 C120 -175.2(6) . . . . ?
C112 C111 C116 C115 1.9(10) . . . . ?
C112 C113 C114 C115 1.1(12) . . . . ?
C52 C47 C48 C53 -176.7(6) . . . . ?
C52 C47 C48 C49 -0.1(10) . . . . ?
C52 C51 C50 C49 -0.1(13) . . . . ?
N8 C63 C62 C61 -178.3(17) . . . . ?
C69 C68 C67 C81 4.0(12) . . . . ?
C69 C68 C67 C66 179.7(7) . . . . ?
C69 C68 C73 N9 -178.5(6) . . . . ?
C69 C68 C73 C72 -0.1(10) . . . . ?
C69 C70 C71 C72 -2.8(15) . . . . ?
C74 N9 C66 C67 -177.1(6) . . . . ?
C74 N9 C66 C65 0.8(10) . . . . ?
C74 N9 C73 C68 179.0(6) . . . . ?
C74 N9 C73 C72 0.8(12) . . . . ?
C48 C47 C52 C56 175.3(6) . . . . ?
C48 C47 C52 C51 -2.0(10) . . . . ?
C53 C48 C49 C50 178.9(7) . . . . ?
N15 C127 C126 C125 0.0 . . . . ?
N15 C127 N16 Er2 -8.3(12) . . . . ?
N15 C127 N16 C128 178(2) . . . . ?
C127 N15 C123 C124 0.0 . . . . ?
C127 C126 C125 C124 0.0 . . . . ?
C126 C127 N16 Er2 172.2(10) . . . . ?
C126 C127 N16 C128 -1(3) . . . . ?
C126 C125 C124 C123 0.0 . . . . ?
C125 C124 C123 N15 0.0 . . . . ?
C123 N15 C127 Er2 172.7(9) . . . . ?
C123 N15 C127 C126 0.0 . . . . ?
C123 N15 C127 N16 -179.6(14) . . . . ?
C11 N2 C16 C15 176.8(7) . . . . ?
C11 N2 C12 C13 -177.3(7) . . . . ?
N16 C127 C126 C125 179.5(18) . . . . ?
C24 C19 C20 C21 178.6(9) . . . . ?
C75 N10 C80 C79 177.3(7) . . . . ?
C75 N10 C76 C77 -177.3(7) . . . . ?
C73 N9 C66 C67 3.2(7) . . . . ?
C73 N9 C66 C65 -178.9(6) . . . . ?
C73 N9 C74 C75 95.8(8) . . . . ?
C73 C68 C67 C81 -172.7(6) . . . . ?
C73 C68 C67 C66 3.0(7) . . . . ?
C73 C68 C69 C70 -0.2(11) . . . . ?
C82 N11 C81 C67 178.0(7) . . . . ?
C82 C87 C86 C85 -0.9(13) . . . . ?
C82 C87 C91 C92 80.0(10) . . . . ?
C82 C87 C91 C93 -152.8(8) . . . . ?
C82 C83 C88 C90 -107.5(9) . . . . ?
C82 C83 C88 C89 126.2(8) . . . . ?
C82 C83 C84 C85 -1.0(13) . . . . ?
C120 C116 C115 C114 175.6(7) . . . . ?
C98 C97 C96 C110 4.7(11) . . . . ?
C98 C97 C96 C95 -178.6(7) . . . . ?
C80 N10 C75 C74 -163.1(6) . . . . ?
C80 N10 C76 C77 59.3(9) . . . . ?
C87 C82 C83 C88 179.2(7) . . . . ?
C87 C82 C83 C84 -0.4(11) . . . . ?
C87 C86 C85 C84 -0.5(15) . . . . ?
C56 C52 C51 C50 -175.2(7) . . . . ?
N7 C63 C62 C61 0.0 . . . . ?
C63 N7 C59 C60 0.0 . . . . ?
C63 C62 C61 C60 0.0 . . . . ?
C62 C61 C60 C59 0.0 . . . . ?
C61 C60 C59 N7 0.0 . . . . ?
C59 N7 C63 Er1 -172.1(9) . . . . ?
C59 N7 C63 N8 178.5(14) . . . . ?
C59 N7 C63 C62 0.0 . . . . ?
C45 N5 C40 C39 -70.8(7) . . . . ?
C45 N5 C41 C42 60.1(9) . . . . ?
C114 C113 C112 C111 -0.6(11) . . . . ?
C114 C113 C112 C117 -179.1(7) . . . . ?
C115 C116 C120 C121 -100.5(8) . . . . ?
C115 C116 C120 C122 24.6(10) . . . . ?
C10 N1 C9 C4 -176.5(6) . . . . ?
C10 N1 C9 C8 2.9(11) . . . . ?
C10 N1 C2 C3 174.5(6) . . . . ?
C10 N1 C2 C1 -5.2(10) . . . . ?
C51 C52 C56 C57 100.4(8) . . . . ?
C51 C52 C56 C58 -24.5(10) . . . . ?
C51 C50 C49 C48 -2.2(13) . . . . ?
C70 C71 C72 C73 2.4(14) . . . . ?
C86 C87 C91 C92 -97.2(10) . . . . ?
C86 C87 C91 C93 30.0(12) . . . . ?
C91 C87 C86 C85 176.4(9) . . . . ?
C16 N2 C11 C10 -75.0(8) . . . . ?
C16 N2 C12 C13 59.6(9) . . . . ?
C16 C15 C14 C13 -55.2(11) . . . . ?
C23 C18 C19 C24 -178.7(7) . . . . ?
C23 C18 C19 C20 0.8(11) . . . . ?
C23 C22 C21 C20 -1.5(18) . . . . ?
C49 C48 C53 C55 -69.0(9) . . . . ?
C49 C48 C53 C54 54.5(9) . . . . ?
C83 C82 C87 C86 1.3(11) . . . . ?
C83 C82 C87 C91 -176.0(7) . . . . ?
C83 C84 C85 C86 1.4(16) . . . . ?
C41 N5 C40 C39 166.0(6) . . . . ?
C41 N5 C45 C44 -59.8(9) . . . . ?
C12 N2 C11 C10 162.8(7) . . . . ?
C12 N2 C16 C15 -59.9(9) . . . . ?
C76 N10 C75 C74 74.0(8) . . . . ?
C76 N10 C80 C79 -59.2(9) . . . . ?
C76 C77 C78 C79 55.1(11) . . . . ?
C88 C83 C84 C85 179.4(9) . . . . ?
C15 C14 C13 C12 54.8(11) . . . . ?
C77 C78 C79 C80 -55.1(11) . . . . ?
C42 C43 C44 C45 -53.3(11) . . . . ?
C105 N13 C104 C103 73.2(9) . . . . ?
C105 N13 C109 C108 -63.4(10) . . . . ?
C105 C106 C107 C108 62.1(12) . . . . ?
C27 C23 C22 C21 -177.0(10) . . . . ?
C84 C83 C88 C90 72.1(10) . . . . ?
C84 C83 C88 C89 -54.2(10) . . . . ?
C109 N13 C104 C103 -165.1(7) . . . . ?
C109 N13 C105 C106 63.7(10) . . . . ?
C44 C43 C42 C41 53.8(11) . . . . ?
C106 C107 C108 C109 -62.8(13) . . . . ?
C20 C19 C24 C25 -73.2(10) . . . . ?
C20 C19 C24 C26 51.5(10) . . . . ?
C22 C23 C27 C29 96.7(10) . . . . ?
C22 C23 C27 C28 -28.3(13) . . . . ?
C64 N8 C63 Er1 171(3) . . . . ?
C64 N8 C63 N7 -179(2) . . . . ?
C64 N8 C63 C62 -1(3) . . . . ?
N15A C1A C1B C1C 0.0 . . . . ?
N15A C1A N16A Er2 1.7(15) . . . . ?
N15A C1A N16A C1F -172(2) . . . . ?
C1A N15A C1E C1D 0.0 . . . . ?
C1A C1B C1C C1D 0.0 . . . . ?
C1B C1A N16A Er2 -171.2(11) . . . . ?
C1B C1A N16A C1F 15(3) . . . . ?
C1B C1C C1D C1E 0.0 . . . . ?
C1C C1D C1E N15A 0.0 . . . . ?
C1E N15A C1A Er2 -172.0(10) . . . . ?
C1E N15A C1A C1B 0.0 . . . . ?
C1E N15A C1A N16A -173.5(17) . . . . ?
N16A C1A C1B C1C 172(2) . . . . ?
N8A C63A C62A C61A -169(2) . . . . ?
N7A C63A C62A C61A 0.0 . . . . ?
C63A N7A C59A C60A 0.0 . . . . ?
C63A C62A C61A C60A 0.0 . . . . ?
C62A C61A C60A C59A 0.0 . . . . ?
C61A C60A C59A N7A 0.0 . . . . ?
C59A N7A C63A Er1 170.3(9) . . . . ?
C59A N7A C63A N8A 171.0(16) . . . . ?
C59A N7A C63A C62A 0.0 . . . . ?
C64A N8A C63A Er1 174(3) . . . . ?
C64A N8A C63A N7A 173(2) . . . . ?
C64A N8A C63A C62A -17(3) . . . . ?
C129 N13 C104 C103 44(4) . . . . ?
C129 N13 C1G C1J -83(5) . . . . ?
C129 C1H C1I C1J 43(9) . . . . ?
C1G N13 C104 C103 151(3) . . . . ?
C1G N13 C129 C1H 82(4) . . . . ?
C1H C1I C1J C1G -23(9) . . . . ?
